data_4331633
loop_
_publ_author_name
'Cort\'es-Llamas, Sara-\'Angelica'
'Hern\'andez-Lamoneda, Ram\'on'
'Vel\'azquez-Carmona, Miguel-\'Angel'
'Mu\~noz-Hern\'andez, Miguel-Angel'
'Toscano, Rub\'en A.'

_publ_section_title
;
 3,5-Dimethyl and 3,5-Di-tert-butylpyrazolato Complexes with Alkali
 Metals:&#x00A0; Monomeric, Dimeric, Cluster, and 1D Chain Structures
;
_journal_issue 1
_journal_name_full 'Inorganic Chemistry'
_journal_page_first 286
_journal_page_last 294
_journal_paper_doi 10.1021/ic051294y
_journal_volume 45
_journal_year 2006
_chemical_formula_moiety 'C66 H115 N12 Na 7 O, 6( C6 H6)'
_chemical_formula_sum 'C102 H151 N12 Na7 O'
_chemical_formula_weight 1722.28
_chemical_name_systematic
; 
\m7-Hydroxo-tris(\m4-3,5-Di-tert-butyl-1H-pyrazolato)-
tris(\m3-3,5-Di-tert-butyl-1H-pyrazolato)-hepta-sodium, bencene solvate
;
_space_group_IT_number 14
_symmetry_cell_setting monoclinic
_symmetry_space_group_name_Hall '-P 2ybc'
_symmetry_space_group_name_H-M 'P 1 21/c 1'
_atom_sites_solution_hydrogens geom
_atom_sites_solution_primary direct
_atom_sites_solution_secondary difmap
_audit_creation_method SHELXL-97
_cell_angle_alpha 90.00
_cell_angle_beta 103.42(3)
_cell_angle_gamma 90.00
_cell_formula_units_Z 8
_cell_length_a 28.396(6)
_cell_length_b 20.922(4)
_cell_length_c 34.878(7)
_cell_measurement_temperature 100(2)
_cell_volume 20155(7)
_computing_cell_refinement 'SMART V 5.625 (Bruker, 1999)'
_computing_data_collection 'SMART V 5.625 (Bruker, 1999)'
_computing_data_reduction 'SAINT V 6.23C (Bruker, 1999)'
_computing_molecular_graphics 'SHELXTL V 6.12 (Sheldrick, 2000)'
_computing_publication_material 'SHELXTL V 6.12 (Sheldrick, 2000)'
_computing_structure_refinement 'SHELXTL V 6.12 (Sheldrick, 2000)'
_computing_structure_solution 'SHELXTL V 6.12 (Sheldrick, 2000)'
_diffrn_ambient_temperature 100(2)
_diffrn_detector_area_resol_mean 0.661
_diffrn_measured_fraction_theta_full 0.869
_diffrn_measured_fraction_theta_max 0.869
_diffrn_measurement_device_type 'Bruker Smart Apex CCD diffractometer'
_diffrn_measurement_method \w-scans
_diffrn_radiation_monochromator graphite
_diffrn_radiation_source 'fine-focus sealed tube'
_diffrn_radiation_type MoK\a
_diffrn_radiation_wavelength 0.71073
_diffrn_reflns_av_R_equivalents 0.0510
_diffrn_reflns_av_sigmaI/netI 0.0828
_diffrn_reflns_limit_h_max 33
_diffrn_reflns_limit_h_min -33
_diffrn_reflns_limit_k_max 24
_diffrn_reflns_limit_k_min -14
_diffrn_reflns_limit_l_max 14
_diffrn_reflns_limit_l_min -42
_diffrn_reflns_number 61795
_diffrn_reflns_theta_full 25.50
_diffrn_reflns_theta_max 25.50
_diffrn_reflns_theta_min 1.43
_diffrn_standards_decay_% 0
_exptl_absorpt_coefficient_mu 0.093
_exptl_absorpt_correction_type none
_exptl_crystal_colour colorless
_exptl_crystal_density_diffrn 1.135
_exptl_crystal_density_method 'not measured'
_exptl_crystal_description parallelepiped
_exptl_crystal_F_000 7456
_exptl_crystal_size_max 0.29
_exptl_crystal_size_mid 0.27
_exptl_crystal_size_min 0.22
_refine_diff_density_max 0.977
_refine_diff_density_min -0.287
_refine_diff_density_rms 0.067
_refine_ls_extinction_method none
_refine_ls_goodness_of_fit_ref 1.012
_refine_ls_hydrogen_treatment mixed
_refine_ls_matrix_type full
_refine_ls_number_parameters 2376
_refine_ls_number_reflns 32587
_refine_ls_number_restraints 104
_refine_ls_restrained_S_all 1.018
_refine_ls_R_factor_all 0.1343
_refine_ls_R_factor_gt 0.0694
_refine_ls_shift/su_max 0.001
_refine_ls_shift/su_mean 0.000
_refine_ls_structure_factor_coef Fsqd
_refine_ls_weighting_details 'calc w=1/[\s^2^(Fo^2^)+(0.1018P)^2^] where P=(Fo^2^+2Fc^2^)/3'
_refine_ls_weighting_scheme calc
_refine_ls_wR_factor_gt 0.1642
_refine_ls_wR_factor_ref 0.2038
_reflns_number_gt 17796
_reflns_number_total 32587
_reflns_threshold_expression >2sigma(I)
_cod_data_source_file ic051294ysup4.cif
_cod_data_source_block Compound_4a
_cod_depositor_comments
;
The following automatic conversions were performed:

'_symmetry_cell_setting' value 'Monoclinic' changed to 'monoclinic'
according to /home/saulius/struct/CIF-dictionaries/cif_core.dic
dictionary named 'cif_core.dic' version 2.4.2 from 2011-04-26.

Automatic conversion script
Id: cif_fix_values 1891 2012-01-12 08:04:46Z andrius 
;
_cod_original_sg_symbol_H-M 'P 21/c'
_cod_original_formula_sum 'C102 H151 N12 Na7 O1'
_cod_database_code 4331633

loop_
_symmetry_equiv_pos_as_xyz
'x, y, z'
'-x, y+1/2, -z+1/2'
'-x, -y, -z'
'x, -y-1/2, z-1/2'

loop_
_atom_site_label
_atom_site_type_symbol
_atom_site_fract_x
_atom_site_fract_y
_atom_site_fract_z
_atom_site_U_iso_or_equiv
_atom_site_adp_type
_atom_site_occupancy
_atom_site_symmetry_multiplicity
_atom_site_calc_flag
_atom_site_refinement_flags
_atom_site_disorder_assembly
_atom_site_disorder_group
Na1 Na 0.26301(5) 0.30691(7) 1.06227(4) 0.0309(3) Uani 1 1 d . . .
Na2 Na 0.17516(5) 0.31540(6) 1.00081(3) 0.0236(3) Uani 1 1 d . . .
Na3 Na 0.32559(5) 0.31974(6) 1.00826(3) 0.0246(3) Uani 1 1 d . . .
Na4 Na 0.23839(4) 0.31905(6) 0.94831(3) 0.0229(3) Uani 1 1 d . . .
Na5 Na 0.32852(5) 0.17388(7) 1.00562(4) 0.0349(4) Uani 1 1 d . . .
Na6 Na 0.23442(5) 0.18362(6) 0.94388(4) 0.0259(3) Uani 1 1 d . . .
Na7 Na 0.18370(6) 0.17404(6) 1.00731(4) 0.0344(4) Uani 1 1 d . . .
O1 O 0.24994(8) 0.25091(12) 1.00209(7) 0.0217(5) Uani 1 1 d D . .
H1 H 0.2513(17) 0.2248(19) 1.0166(12) 0.071(19) Uiso 1 1 d D . .
N1 N 0.18109(10) 0.22594(14) 1.06527(7) 0.0227(7) Uani 1 1 d . . .
N2 N 0.17989(10) 0.29256(13) 1.06544(7) 0.0227(7) Uani 1 1 d . . .
C3 C 0.16033(11) 0.31062(16) 1.09465(9) 0.0215(8) Uani 1 1 d . . .
C4 C 0.14902(12) 0.25748(16) 1.11343(9) 0.0262(8) Uani 1 1 d . . .
H4 H 0.1350 0.2566 1.1350 0.031 Uiso 1 1 calc R . .
C5 C 0.16247(12) 0.20541(17) 1.09426(9) 0.0237(8) Uani 1 1 d . . .
C6 C 0.15405(12) 0.38018(17) 1.10369(10) 0.0252(8) Uani 1 1 d . . .
C7 C 0.16803(14) 0.42423(18) 1.07399(11) 0.0371(10) Uani 1 1 d . . .
H7A H 0.2016 0.4182 1.0742 0.056 Uiso 1 1 calc R . .
H7B H 0.1627 0.4678 1.0806 0.056 Uiso 1 1 calc R . .
H7C H 0.1487 0.4148 1.0482 0.056 Uiso 1 1 calc R . .
C8 C 0.10121(13) 0.39280(18) 1.10413(11) 0.0377(10) Uani 1 1 d . . .
H8A H 0.0811 0.3847 1.0784 0.057 Uiso 1 1 calc R . .
H8B H 0.0975 0.4365 1.1112 0.057 Uiso 1 1 calc R . .
H8C H 0.0918 0.3651 1.1230 0.057 Uiso 1 1 calc R . .
C9 C 0.18541(15) 0.39596(19) 1.14365(11) 0.0459(11) Uani 1 1 d . . .
H9A H 0.1765 0.3692 1.1632 0.069 Uiso 1 1 calc R . .
H9B H 0.1809 0.4400 1.1497 0.069 Uiso 1 1 calc R . .
H9C H 0.2188 0.3887 1.1435 0.069 Uiso 1 1 calc R . .
C10 C 0.16042(13) 0.13530(18) 1.10381(10) 0.0302(9) Uani 1 1 d . . .
C11 C 0.10911(17) 0.1196(2) 1.10855(13) 0.0533(13) Uani 1 1 d . . .
H11A H 0.0861 0.1273 1.0841 0.080 Uiso 1 1 calc R . .
H11B H 0.1016 0.1461 1.1288 0.080 Uiso 1 1 calc R . .
H11C H 0.1076 0.0754 1.1157 0.080 Uiso 1 1 calc R . .
C12 C 0.19657(19) 0.1219(2) 1.14161(12) 0.0627(15) Uani 1 1 d . . .
H12A H 0.1948 0.0777 1.1484 0.094 Uiso 1 1 calc R . .
H12B H 0.1896 0.1482 1.1622 0.094 Uiso 1 1 calc R . .
H12C H 0.2285 0.1314 1.1384 0.094 Uiso 1 1 calc R . .
C13 C 0.17070(15) 0.09230(17) 1.07234(10) 0.0360(10) Uani 1 1 d . . .
H13A H 0.1463 0.0982 1.0485 0.054 Uiso 1 1 calc R . .
H13B H 0.1706 0.0486 1.0807 0.054 Uiso 1 1 calc R . .
H13C H 0.2019 0.1026 1.0677 0.054 Uiso 1 1 calc R . .
N14 N 0.22774(10) 0.40115(13) 0.99149(7) 0.0204(7) Uani 1 1 d . . .
N15 N 0.27083(10) 0.40135(14) 1.02002(7) 0.0231(7) Uani 1 1 d . . .
C16 C 0.28251(12) 0.46268(17) 1.02864(9) 0.0226(8) Uani 1 1 d . . .
C17 C 0.24805(12) 0.50276(17) 1.00651(10) 0.0256(8) Uani 1 1 d . . .
H17 H 0.2475 0.5472 1.0069 0.031 Uiso 1 1 calc R . .
C18 C 0.21443(12) 0.46215(17) 0.98370(9) 0.0219(8) Uani 1 1 d . . .
C19 C 0.32677(13) 0.48209(18) 1.05945(10) 0.0294(9) Uani 1 1 d . . .
C20 C 0.36738(13) 0.43389(18) 1.06285(11) 0.0378(10) Uani 1 1 d . . .
H20A H 0.3571 0.3933 1.0709 0.057 Uiso 1 1 calc R . .
H20B H 0.3953 0.4484 1.0821 0.057 Uiso 1 1 calc R . .
H20C H 0.3755 0.4294 1.0378 0.057 Uiso 1 1 calc R . .
C21 C 0.34489(14) 0.54694(18) 1.04919(12) 0.0442(11) Uani 1 1 d . . .
H21A H 0.3525 0.5447 1.0238 0.066 Uiso 1 1 calc R . .
H21B H 0.3734 0.5585 1.0687 0.066 Uiso 1 1 calc R . .
H21C H 0.3202 0.5785 1.0486 0.066 Uiso 1 1 calc R . .
C22 C 0.31326(16) 0.4871(2) 1.09821(11) 0.0559(13) Uani 1 1 d . . .
H22A H 0.2877 0.5179 1.0963 0.084 Uiso 1 1 calc R . .
H22B H 0.3409 0.5005 1.1180 0.084 Uiso 1 1 calc R . .
H22C H 0.3024 0.4462 1.1052 0.084 Uiso 1 1 calc R . .
C23 C 0.17013(13) 0.48042(17) 0.95311(10) 0.0289(9) Uani 1 1 d . . .
C24 C 0.18481(16) 0.4938(2) 0.91572(11) 0.0478(11) Uani 1 1 d . . .
H24A H 0.2092 0.5265 0.9201 0.072 Uiso 1 1 calc R . .
H24B H 0.1572 0.5080 0.8961 0.072 Uiso 1 1 calc R . .
H24C H 0.1976 0.4555 0.9068 0.072 Uiso 1 1 calc R . .
C25 C 0.14773(14) 0.54100(17) 0.96533(11) 0.0389(10) Uani 1 1 d . . .
H25A H 0.1406 0.5347 0.9907 0.058 Uiso 1 1 calc R . .
H25B H 0.1184 0.5507 0.9462 0.058 Uiso 1 1 calc R . .
H25C H 0.1701 0.5758 0.9668 0.058 Uiso 1 1 calc R . .
C26 C 0.13265(14) 0.42731(18) 0.94653(11) 0.0408(10) Uani 1 1 d . . .
H26A H 0.1465 0.3891 0.9387 0.061 Uiso 1 1 calc R . .
H26B H 0.1052 0.4398 0.9262 0.061 Uiso 1 1 calc R . .
H26C H 0.1225 0.4195 0.9705 0.061 Uiso 1 1 calc R . .
N27 N 0.31706(10) 0.28467(13) 0.94247(7) 0.0214(7) Uani 1 1 d . . .
N28 N 0.31432(10) 0.21812(14) 0.94015(7) 0.0231(7) Uani 1 1 d . . .
C29 C 0.33901(13) 0.19937(17) 0.91409(10) 0.0257(8) Uani 1 1 d . A .
C30 C 0.35817(12) 0.25222(16) 0.89957(9) 0.0255(8) Uani 1 1 d . . .
H30 H 0.3771 0.2525 0.8811 0.031 Uiso 1 1 calc R . .
C31 C 0.34361(12) 0.30457(16) 0.91792(9) 0.0217(8) Uani 1 1 d . B .
C32 C 0.34233(15) 0.12931(18) 0.90401(11) 0.0363(10) Uani 1 1 d . . .
C33 C 0.3987(3) 0.1169(4) 0.9014(3) 0.049(3) Uani 0.497(9) 1 d PDU A 1
H33A H 0.4016 0.0748 0.8912 0.073 Uiso 0.497(9) 1 calc PR A 1
H33B H 0.4196 0.1205 0.9273 0.073 Uiso 0.497(9) 1 calc PR A 1
H33C H 0.4078 0.1481 0.8843 0.073 Uiso 0.497(9) 1 calc PR A 1
C34 C 0.3129(4) 0.1127(4) 0.8683(2) 0.051(3) Uani 0.497(9) 1 d PDU A 1
H34A H 0.3207 0.0702 0.8615 0.076 Uiso 0.497(9) 1 calc PR A 1
H34B H 0.3178 0.1421 0.8484 0.076 Uiso 0.497(9) 1 calc PR A 1
H34C H 0.2797 0.1143 0.8701 0.076 Uiso 0.497(9) 1 calc PR A 1
C35 C 0.3533(4) 0.0868(5) 0.9375(2) 0.041(3) Uiso 0.497(9) 1 d PDU A 1
H35A H 0.3296 0.0921 0.9529 0.061 Uiso 0.497(9) 1 calc PR A 1
H35B H 0.3849 0.0965 0.9534 0.061 Uiso 0.497(9) 1 calc PR A 1
H35C H 0.3527 0.0434 0.9284 0.061 Uiso 0.497(9) 1 calc PR A 1
C333 C 0.2871(3) 0.1118(5) 0.8776(2) 0.036(2) Uiso 0.503(9) 1 d PDU A 2
H33D H 0.2766 0.1444 0.8580 0.054 Uiso 0.503(9) 1 calc PR A 2
H33E H 0.2650 0.1097 0.8946 0.054 Uiso 0.503(9) 1 calc PR A 2
H33F H 0.2877 0.0713 0.8648 0.054 Uiso 0.503(9) 1 calc PR A 2
C334 C 0.3364(4) 0.0843(4) 0.9367(2) 0.032(2) Uiso 0.503(9) 1 d PDU A 2
H33G H 0.3039 0.0872 0.9401 0.048 Uiso 0.503(9) 1 calc PR A 2
H33H H 0.3587 0.0961 0.9608 0.048 Uiso 0.503(9) 1 calc PR A 2
H33I H 0.3428 0.0413 0.9299 0.048 Uiso 0.503(9) 1 calc PR A 2
C335 C 0.3693(4) 0.1226(5) 0.8745(3) 0.057(3) Uiso 0.503(9) 1 d PDU A 2
H33J H 0.3682 0.0789 0.8660 0.085 Uiso 0.503(9) 1 calc PR A 2
H33K H 0.4023 0.1350 0.8852 0.085 Uiso 0.503(9) 1 calc PR A 2
H33L H 0.3555 0.1495 0.8525 0.085 Uiso 0.503(9) 1 calc PR A 2
C36 C 0.35440(14) 0.37454(17) 0.91336(10) 0.0305(9) Uani 1 1 d . . .
C37 C 0.3998(3) 0.3930(4) 0.9449(3) 0.060(3) Uani 0.548(10) 1 d PDU B 1
H37A H 0.4058 0.4380 0.9432 0.089 Uiso 0.548(10) 1 calc PR B 1
H37B H 0.4271 0.3694 0.9406 0.089 Uiso 0.548(10) 1 calc PR B 1
H37C H 0.3948 0.3833 0.9706 0.089 Uiso 0.548(10) 1 calc PR B 1
C38 C 0.3630(5) 0.3893(4) 0.8746(2) 0.064(3) Uani 0.548(10) 1 d PDU B 1
H38A H 0.3340 0.3817 0.8547 0.095 Uiso 0.548(10) 1 calc PR B 1
H38B H 0.3885 0.3625 0.8697 0.095 Uiso 0.548(10) 1 calc PR B 1
H38C H 0.3723 0.4333 0.8738 0.095 Uiso 0.548(10) 1 calc PR B 1
C39 C 0.3131(3) 0.4180(4) 0.9206(3) 0.037(2) Uani 0.548(10) 1 d PDU B 1
H39A H 0.3083 0.4103 0.9466 0.055 Uiso 0.548(10) 1 calc PR B 1
H39B H 0.2837 0.4086 0.9015 0.055 Uiso 0.548(10) 1 calc PR B 1
H39C H 0.3216 0.4620 0.9183 0.055 Uiso 0.548(10) 1 calc PR B 1
C337 C 0.4091(3) 0.3827(5) 0.9172(4) 0.050(3) Uani 0.452(10) 1 d PDU B 2
H33M H 0.4166 0.4273 0.9158 0.075 Uiso 0.452(10) 1 calc PR B 2
H33N H 0.4185 0.3602 0.8962 0.075 Uiso 0.452(10) 1 calc PR B 2
H33O H 0.4265 0.3657 0.9420 0.075 Uiso 0.452(10) 1 calc PR B 2
C338 C 0.3298(4) 0.3921(6) 0.8712(3) 0.056(3) Uiso 0.452(10) 1 d PDU B 2
H33P H 0.2953 0.3923 0.8682 0.084 Uiso 0.452(10) 1 calc PR B 2
H33Q H 0.3382 0.3614 0.8535 0.084 Uiso 0.452(10) 1 calc PR B 2
H33R H 0.3403 0.4338 0.8652 0.084 Uiso 0.452(10) 1 calc PR B 2
C339 C 0.3387(6) 0.4171(6) 0.9411(4) 0.065(4) Uani 0.452(10) 1 d PDU B 2
H33S H 0.3485 0.4600 0.9372 0.098 Uiso 0.452(10) 1 calc PR B 2
H33T H 0.3532 0.4038 0.9676 0.098 Uiso 0.452(10) 1 calc PR B 2
H33U H 0.3041 0.4154 0.9369 0.098 Uiso 0.452(10) 1 calc PR B 2
N40 N 0.26957(11) 0.09653(14) 1.01207(8) 0.0303(7) Uani 1 1 d . . .
N41 N 0.22911(11) 0.09467(14) 0.98132(8) 0.0289(7) Uani 1 1 d . . .
C42 C 0.21389(14) 0.03434(18) 0.97638(10) 0.0300(9) Uani 1 1 d . . .
C43 C 0.24376(15) -0.00437(19) 1.00352(11) 0.0391(10) Uani 1 1 d . . .
H43 H 0.2414 -0.0483 1.0066 0.047 Uiso 1 1 calc R . .
C44 C 0.27798(13) 0.03645(17) 1.02512(10) 0.0293(9) Uani 1 1 d . . .
C45 C 0.16977(16) 0.01583(19) 0.94550(12) 0.0428(11) Uani 1 1 d . . .
C46 C 0.1560(2) 0.0661(2) 0.91533(14) 0.0789(18) Uani 1 1 d . . .
H46A H 0.1493 0.1050 0.9276 0.118 Uiso 1 1 calc R . .
H46B H 0.1277 0.0529 0.8961 0.118 Uiso 1 1 calc R . .
H46C H 0.1822 0.0731 0.9026 0.118 Uiso 1 1 calc R . .
C47 C 0.1267(2) 0.0062(3) 0.96382(17) 0.112(2) Uani 1 1 d . . .
H47A H 0.1345 -0.0255 0.9842 0.168 Uiso 1 1 calc R . .
H47B H 0.0993 -0.0078 0.9439 0.168 Uiso 1 1 calc R . .
H47C H 0.1191 0.0459 0.9749 0.168 Uiso 1 1 calc R . .
C48 C 0.1785(2) -0.0453(3) 0.92654(18) 0.122(3) Uani 1 1 d . . .
H48A H 0.2082 -0.0424 0.9179 0.182 Uiso 1 1 calc R . .
H48B H 0.1522 -0.0535 0.9043 0.182 Uiso 1 1 calc R . .
H48C H 0.1809 -0.0796 0.9452 0.182 Uiso 1 1 calc R . .
C49 C 0.31881(15) 0.01991(19) 1.05920(12) 0.0398(10) Uani 1 1 d . . .
C50 C 0.29904(19) 0.0082(3) 1.09421(13) 0.0866(19) Uani 1 1 d . . .
H50A H 0.2869 0.0475 1.1023 0.130 Uiso 1 1 calc R . .
H50B H 0.3242 -0.0081 1.1153 0.130 Uiso 1 1 calc R . .
H50C H 0.2732 -0.0224 1.0878 0.130 Uiso 1 1 calc R . .
C51 C 0.34338(18) -0.0421(2) 1.05067(16) 0.0742(16) Uani 1 1 d . . .
H51A H 0.3212 -0.0772 1.0493 0.111 Uiso 1 1 calc R . .
H51B H 0.3716 -0.0498 1.0714 0.111 Uiso 1 1 calc R . .
H51C H 0.3527 -0.0382 1.0260 0.111 Uiso 1 1 calc R . .
C52 C 0.35751(18) 0.0711(2) 1.06752(14) 0.0716(16) Uani 1 1 d . . .
H52A H 0.3714 0.0758 1.0451 0.107 Uiso 1 1 calc R . .
H52B H 0.3823 0.0591 1.0901 0.107 Uiso 1 1 calc R . .
H52C H 0.3434 0.1109 1.0727 0.107 Uiso 1 1 calc R . .
N53 N 0.34260(10) 0.26103(13) 1.07869(8) 0.0263(7) Uani 1 1 d . . .
N54 N 0.37012(10) 0.24808(13) 1.05182(7) 0.0237(7) Uani 1 1 d . . .
C55 C 0.41629(12) 0.23762(17) 1.07134(9) 0.0260(8) Uani 1 1 d . . .
C56 C 0.41924(13) 0.24287(18) 1.11018(10) 0.0323(9) Uani 1 1 d . . .
H56 H 0.4467 0.2378 1.1305 0.039 Uiso 1 1 calc R . .
C57 C 0.37258(13) 0.25746(17) 1.11359(10) 0.0278(9) Uani 1 1 d . . .
C58 C 0.45584(13) 0.22617(18) 1.05029(10) 0.0303(9) Uani 1 1 d . . .
C59 C 0.49648(16) 0.1856(2) 1.07512(12) 0.0600(14) Uani 1 1 d . . .
H59A H 0.5110 0.2081 1.0989 0.090 Uiso 1 1 calc R . .
H59B H 0.5205 0.1774 1.0604 0.090 Uiso 1 1 calc R . .
H59C H 0.4834 0.1458 1.0816 0.090 Uiso 1 1 calc R . .
C60 C 0.47651(17) 0.2891(2) 1.04128(13) 0.0560(13) Uani 1 1 d . . .
H60A H 0.4516 0.3140 1.0245 0.084 Uiso 1 1 calc R . .
H60B H 0.5022 0.2817 1.0281 0.084 Uiso 1 1 calc R . .
H60C H 0.4889 0.3119 1.0654 0.084 Uiso 1 1 calc R . .
C61 C 0.43748(14) 0.1884(2) 1.01318(11) 0.0483(12) Uani 1 1 d . . .
H61A H 0.4250 0.1481 1.0196 0.072 Uiso 1 1 calc R . .
H61B H 0.4635 0.1811 1.0004 0.072 Uiso 1 1 calc R . .
H61C H 0.4122 0.2118 0.9958 0.072 Uiso 1 1 calc R . .
C62 C 0.35583(14) 0.26753(19) 1.15007(10) 0.0366(10) Uani 1 1 d . . .
C63 C 0.30379(14) 0.2933(2) 1.14223(11) 0.0472(12) Uani 1 1 d . . .
H63A H 0.3016 0.3324 1.1275 0.071 Uiso 1 1 calc R . .
H63B H 0.2953 0.3013 1.1669 0.071 Uiso 1 1 calc R . .
H63C H 0.2820 0.2623 1.1274 0.071 Uiso 1 1 calc R . .
C64 C 0.35772(16) 0.2032(2) 1.17101(11) 0.0480(12) Uani 1 1 d . . .
H64A H 0.3376 0.1731 1.1540 0.072 Uiso 1 1 calc R . .
H64B H 0.3463 0.2083 1.1947 0.072 Uiso 1 1 calc R . .
H64C H 0.3905 0.1879 1.1776 0.072 Uiso 1 1 calc R . .
C65 C 0.38895(15) 0.3157(2) 1.17572(11) 0.0451(11) Uani 1 1 d . . .
H65A H 0.4213 0.2990 1.1827 0.068 Uiso 1 1 calc R . .
H65B H 0.3778 0.3235 1.1993 0.068 Uiso 1 1 calc R . .
H65C H 0.3887 0.3550 1.1615 0.068 Uiso 1 1 calc R . .
N66 N 0.16614(10) 0.25412(12) 0.92548(7) 0.0227(7) Uani 1 1 d . . .
N67 N 0.13860(10) 0.24024(13) 0.95212(8) 0.0249(7) Uani 1 1 d . . .
C68 C 0.09186(13) 0.23630(17) 0.93270(10) 0.0292(9) Uani 1 1 d . . .
C69 C 0.08875(13) 0.24714(17) 0.89411(10) 0.0315(9) Uani 1 1 d . . .
H69 H 0.0608 0.2472 0.8740 0.038 Uiso 1 1 calc R . .
C70 C 0.13566(12) 0.25812(16) 0.89055(9) 0.0249(8) Uani 1 1 d . . .
C71 C 0.05107(14) 0.2254(2) 0.95233(11) 0.0362(10) Uani 1 1 d . . .
C72 C 0.0244(2) 0.2866(3) 0.9533(2) 0.127(3) Uani 1 1 d . . .
H72A H 0.0453 0.3170 0.9695 0.191 Uiso 1 1 calc R . .
H72B H -0.0034 0.2790 0.9639 0.191 Uiso 1 1 calc R . .
H72C H 0.0141 0.3033 0.9270 0.191 Uiso 1 1 calc R . .
C73 C 0.0155(2) 0.1772(3) 0.92978(16) 0.102(2) Uani 1 1 d . . .
H73A H 0.0038 0.1916 0.9031 0.153 Uiso 1 1 calc R . .
H73B H -0.0112 0.1727 0.9421 0.153 Uiso 1 1 calc R . .
H73C H 0.0313 0.1366 0.9298 0.153 Uiso 1 1 calc R . .
C74 C 0.06821(18) 0.1995(3) 0.99245(14) 0.108(2) Uani 1 1 d . . .
H74A H 0.0835 0.1588 0.9911 0.161 Uiso 1 1 calc R . .
H74B H 0.0412 0.1942 1.0044 0.161 Uiso 1 1 calc R . .
H74C H 0.0911 0.2285 1.0080 0.161 Uiso 1 1 calc R . .
C75 C 0.15327(12) 0.26983(17) 0.85464(9) 0.0272(9) Uani 1 1 d . . .
C76 C 0.20209(13) 0.30395(18) 0.86344(10) 0.0345(9) Uani 1 1 d . . .
H76A H 0.1999 0.3427 0.8777 0.052 Uiso 1 1 calc R . .
H76B H 0.2108 0.3140 0.8391 0.052 Uiso 1 1 calc R . .
H76C H 0.2263 0.2766 0.8790 0.052 Uiso 1 1 calc R . .
C77 C 0.11688(14) 0.31186(19) 0.82719(10) 0.0419(11) Uani 1 1 d . . .
H77A H 0.0859 0.2910 0.8210 0.063 Uiso 1 1 calc R . .
H77B H 0.1275 0.3192 0.8034 0.063 Uiso 1 1 calc R . .
H77C H 0.1141 0.3520 0.8398 0.063 Uiso 1 1 calc R . .
C78 C 0.15826(15) 0.20547(18) 0.83541(11) 0.0408(10) Uani 1 1 d . . .
H78A H 0.1814 0.1795 0.8532 0.061 Uiso 1 1 calc R . .
H78B H 0.1691 0.2121 0.8116 0.061 Uiso 1 1 calc R . .
H78C H 0.1275 0.1842 0.8293 0.061 Uiso 1 1 calc R . .
Na8 Na 0.32279(5) 0.69176(7) 0.28306(4) 0.0371(4) Uani 1 1 d . . .
Na9 Na 0.22872(5) 0.68903(6) 0.30587(4) 0.0268(3) Uani 1 1 d . . .
Na10 Na 0.26882(5) 0.68284(6) 0.20211(4) 0.0248(3) Uani 1 1 d . . .
Na11 Na 0.17988(5) 0.68758(6) 0.22594(3) 0.0243(3) Uani 1 1 d . . .
Na12 Na 0.27023(5) 0.82777(7) 0.19952(4) 0.0305(3) Uani 1 1 d . . .
Na13 Na 0.17633(5) 0.82351(6) 0.22587(4) 0.0250(3) Uani 1 1 d . . .
Na14 Na 0.24122(5) 0.83148(6) 0.30246(4) 0.0350(4) Uani 1 1 d . . .
O2 O 0.24744(9) 0.75288(12) 0.25179(6) 0.0202(5) Uani 1 1 d D . .
H2 H 0.2682(12) 0.7758(17) 0.2555(11) 0.030(13) Uiso 1 1 d D . .
N79 N 0.30495(10) 0.71299(14) 0.34391(8) 0.0245(7) Uani 1 1 d . . .
N80 N 0.30820(10) 0.77918(14) 0.34265(8) 0.0258(7) Uani 1 1 d . . .
C81 C 0.33780(12) 0.79844(17) 0.37563(9) 0.0262(9) Uani 1 1 d . . .
C82 C 0.35424(13) 0.74569(16) 0.39850(10) 0.0279(9) Uani 1 1 d . . .
H82 H 0.3757 0.7455 0.4231 0.034 Uiso 1 1 calc R . .
C83 C 0.33264(12) 0.69333(17) 0.37767(9) 0.0243(8) Uani 1 1 d . . .
C84 C 0.35017(14) 0.86778(17) 0.38428(10) 0.0328(9) Uani 1 1 d . . .
C85 C 0.31617(16) 0.91206(19) 0.35672(12) 0.0507(12) Uani 1 1 d . . .
H85A H 0.2838 0.9064 0.3601 0.076 Uiso 1 1 calc R . .
H85B H 0.3169 0.9024 0.3300 0.076 Uiso 1 1 calc R . .
H85C H 0.3261 0.9555 0.3625 0.076 Uiso 1 1 calc R . .
C86 C 0.40175(16) 0.8804(2) 0.38034(15) 0.0598(13) Uani 1 1 d . . .
H86A H 0.4108 0.9234 0.3884 0.090 Uiso 1 1 calc R . .
H86B H 0.4034 0.8748 0.3534 0.090 Uiso 1 1 calc R . .
H86C H 0.4235 0.8511 0.3967 0.090 Uiso 1 1 calc R . .
C87 C 0.34721(18) 0.88310(19) 0.42533(11) 0.0507(12) Uani 1 1 d . . .
H87A H 0.3144 0.8782 0.4277 0.076 Uiso 1 1 calc R . .
H87B H 0.3575 0.9264 0.4314 0.076 Uiso 1 1 calc R . .
H87C H 0.3678 0.8546 0.4433 0.076 Uiso 1 1 calc R . .
C88 C 0.33723(13) 0.62325(17) 0.38807(10) 0.0293(9) Uani 1 1 d . . .
C89 C 0.3751(2) 0.5921(2) 0.37020(14) 0.0691(16) Uani 1 1 d . . .
H89A H 0.4052 0.6146 0.3785 0.104 Uiso 1 1 calc R . .
H89B H 0.3647 0.5934 0.3420 0.104 Uiso 1 1 calc R . .
H89C H 0.3794 0.5484 0.3788 0.104 Uiso 1 1 calc R . .
C90 C 0.28909(17) 0.5895(2) 0.37472(17) 0.086(2) Uani 1 1 d . . .
H90A H 0.2909 0.5482 0.3869 0.128 Uiso 1 1 calc R . .
H90B H 0.2816 0.5846 0.3466 0.128 Uiso 1 1 calc R . .
H90C H 0.2642 0.6143 0.3822 0.128 Uiso 1 1 calc R . .
C91 C 0.35420(19) 0.6158(2) 0.43114(11) 0.0586(14) Uani 1 1 d . . .
H91A H 0.3853 0.6357 0.4398 0.088 Uiso 1 1 calc R . .
H91B H 0.3568 0.5711 0.4377 0.088 Uiso 1 1 calc R . .
H91C H 0.3315 0.6356 0.4440 0.088 Uiso 1 1 calc R . .
N92 N 0.22608(10) 0.60306(13) 0.26100(8) 0.0232(7) Uani 1 1 d . . .
N93 N 0.26991(11) 0.60129(14) 0.24996(8) 0.0274(7) Uani 1 1 d . . .
C94 C 0.21431(13) 0.54211(17) 0.26736(10) 0.0267(9) Uani 1 1 d . . .
C95 C 0.24920(14) 0.50125(18) 0.26018(11) 0.0355(10) Uani 1 1 d . . .
H95 H 0.2497 0.4569 0.2620 0.043 Uiso 1 1 calc R . .
C96 C 0.28316(14) 0.54004(18) 0.24964(11) 0.0338(9) Uani 1 1 d . C .
C97 C 0.16719(13) 0.52561(17) 0.27814(11) 0.0308(9) Uani 1 1 d . . .
C98 C 0.12758(14) 0.5140(2) 0.24180(12) 0.0455(11) Uani 1 1 d . . .
H98A H 0.1215 0.5526 0.2266 0.068 Uiso 1 1 calc R . .
H98B H 0.0986 0.5012 0.2494 0.068 Uiso 1 1 calc R . .
H98C H 0.1374 0.4809 0.2263 0.068 Uiso 1 1 calc R . .
C99 C 0.15104(14) 0.57907(18) 0.30172(11) 0.0377(10) Uani 1 1 d . . .
H99A H 0.1447 0.6169 0.2858 0.057 Uiso 1 1 calc R . .
H99B H 0.1761 0.5877 0.3248 0.057 Uiso 1 1 calc R . .
H99C H 0.1221 0.5664 0.3094 0.057 Uiso 1 1 calc R . .
C100 C 0.17408(15) 0.46492(19) 0.30240(12) 0.0452(11) Uani 1 1 d . . .
H10A H 0.1447 0.4550 0.3103 0.068 Uiso 1 1 calc R . .
H10B H 0.1999 0.4708 0.3254 0.068 Uiso 1 1 calc R . .
H10C H 0.1820 0.4304 0.2869 0.068 Uiso 1 1 calc R . .
C101 C 0.32933(16) 0.51999(19) 0.23815(14) 0.0438(11) Uani 1 1 d . . .
C102 C 0.3529(3) 0.4594(4) 0.2647(3) 0.057(3) Uani 0.519(6) 1 d PDU C 1
H10D H 0.3833 0.4487 0.2589 0.085 Uiso 0.519(6) 1 calc PR C 1
H10E H 0.3314 0.4235 0.2589 0.085 Uiso 0.519(6) 1 calc PR C 1
H10F H 0.3579 0.4701 0.2921 0.085 Uiso 0.519(6) 1 calc PR C 1
C103 C 0.3225(3) 0.5042(5) 0.2003(2) 0.056(3) Uani 0.519(6) 1 d PDU C 1
H10G H 0.3515 0.4852 0.1958 0.084 Uiso 0.519(6) 1 calc PR C 1
H10H H 0.3149 0.5419 0.1843 0.084 Uiso 0.519(6) 1 calc PR C 1
H10I H 0.2963 0.4743 0.1935 0.084 Uiso 0.519(6) 1 calc PR C 1
C104 C 0.3715(3) 0.5714(4) 0.2522(3) 0.050(3) Uani 0.519(6) 1 d PDU C 1
H10J H 0.3767 0.5779 0.2801 0.074 Uiso 0.519(6) 1 calc PR C 1
H10K H 0.3623 0.6111 0.2387 0.074 Uiso 0.519(6) 1 calc PR C 1
H10L H 0.4008 0.5560 0.2461 0.074 Uiso 0.519(6) 1 calc PR C 1
C402 C 0.3373(3) 0.5686(4) 0.2042(2) 0.040(2) Uani 0.481(6) 1 d PDU C 2
H40A H 0.3451 0.6103 0.2154 0.060 Uiso 0.481(6) 1 calc PR C 2
H40B H 0.3082 0.5709 0.1838 0.060 Uiso 0.481(6) 1 calc PR C 2
H40C H 0.3634 0.5534 0.1934 0.060 Uiso 0.481(6) 1 calc PR C 2
C403 C 0.3675(3) 0.5161(6) 0.2672(3) 0.055(3) Uani 0.481(6) 1 d PDU C 2
H40D H 0.3939 0.4986 0.2577 0.082 Uiso 0.481(6) 1 calc PR C 2
H40E H 0.3606 0.4888 0.2873 0.082 Uiso 0.481(6) 1 calc PR C 2
H40F H 0.3760 0.5579 0.2778 0.082 Uiso 0.481(6) 1 calc PR C 2
C404 C 0.3176(4) 0.4556(5) 0.2126(3) 0.059(3) Uani 0.481(6) 1 d PDU C 2
H40G H 0.3448 0.4449 0.2018 0.088 Uiso 0.481(6) 1 calc PR C 2
H40H H 0.2896 0.4621 0.1916 0.088 Uiso 0.481(6) 1 calc PR C 2
H40I H 0.3116 0.4214 0.2292 0.088 Uiso 0.481(6) 1 calc PR C 2
N105 N 0.19129(10) 0.72167(14) 0.16468(7) 0.0218(7) Uani 1 1 d . . .
N106 N 0.18964(10) 0.78819(13) 0.16546(7) 0.0218(7) Uani 1 1 d . . .
C107 C 0.16380(12) 0.80773(17) 0.13102(9) 0.0239(8) Uani 1 1 d . . .
C108 C 0.14845(13) 0.75506(17) 0.10778(10) 0.0290(9) Uani 1 1 d . . .
H108 H 0.1295 0.7552 0.0822 0.035 Uiso 1 1 calc R . .
C109 C 0.16671(12) 0.70211(17) 0.12984(9) 0.0244(8) Uani 1 1 d . D .
C110 C 0.15395(14) 0.87776(17) 0.12176(10) 0.0309(9) Uani 1 1 d . . .
C111 C 0.19550(14) 0.91976(18) 0.14340(11) 0.0414(10) Uani 1 1 d . . .
H11D H 0.2247 0.9077 0.1359 0.062 Uiso 1 1 calc R . .
H11E H 0.1997 0.9143 0.1713 0.062 Uiso 1 1 calc R . .
H11F H 0.1883 0.9637 0.1366 0.062 Uiso 1 1 calc R . .
C112 C 0.10714(15) 0.8974(2) 0.13355(14) 0.0537(12) Uani 1 1 d . . .
H11G H 0.1006 0.9417 0.1274 0.081 Uiso 1 1 calc R . .
H11H H 0.1108 0.8909 0.1613 0.081 Uiso 1 1 calc R . .
H11I H 0.0807 0.8719 0.1193 0.081 Uiso 1 1 calc R . .
C113 C 0.14767(19) 0.8882(2) 0.07896(11) 0.0590(14) Uani 1 1 d . . .
H11J H 0.1755 0.8723 0.0708 0.088 Uiso 1 1 calc R . .
H11K H 0.1442 0.9331 0.0734 0.088 Uiso 1 1 calc R . .
H11L H 0.1193 0.8661 0.0649 0.088 Uiso 1 1 calc R . .
C114 C 0.16232(14) 0.63206(17) 0.11892(10) 0.0308(9) Uani 1 1 d . . .
C115 C 0.2092(3) 0.6085(3) 0.1154(2) 0.047(2) Uani 0.594(6) 1 d PDU D 1
H11M H 0.2306 0.6059 0.1411 0.070 Uiso 0.594(6) 1 calc PR D 1
H11N H 0.2226 0.6372 0.0992 0.070 Uiso 0.594(6) 1 calc PR D 1
H11O H 0.2055 0.5669 0.1035 0.070 Uiso 0.594(6) 1 calc PR D 1
C116 C 0.1438(3) 0.5941(3) 0.1498(2) 0.059(3) Uani 0.594(6) 1 d PDU D 1
H11P H 0.1135 0.6117 0.1525 0.089 Uiso 0.594(6) 1 calc PR D 1
H11Q H 0.1670 0.5965 0.1746 0.089 Uiso 0.594(6) 1 calc PR D 1
H11R H 0.1393 0.5503 0.1417 0.089 Uiso 0.594(6) 1 calc PR D 1
C117 C 0.1239(3) 0.6261(4) 0.0805(2) 0.065(3) Uani 0.594(6) 1 d PDU D 1
H11S H 0.1185 0.5817 0.0739 0.098 Uiso 0.594(6) 1 calc PR D 1
H11T H 0.1348 0.6475 0.0598 0.098 Uiso 0.594(6) 1 calc PR D 1
H11U H 0.0943 0.6452 0.0837 0.098 Uiso 0.594(6) 1 calc PR D 1
C415 C 0.1155(4) 0.6047(5) 0.1209(3) 0.052(3) Uani 0.406(6) 1 d PDU D 2
H41A H 0.1151 0.5600 0.1149 0.078 Uiso 0.406(6) 1 calc PR D 2
H41B H 0.0901 0.6259 0.1022 0.078 Uiso 0.406(6) 1 calc PR D 2
H41C H 0.1104 0.6105 0.1470 0.078 Uiso 0.406(6) 1 calc PR D 2
C416 C 0.1716(5) 0.6228(5) 0.0783(3) 0.048(3) Uani 0.406(6) 1 d PDU D 2
H41D H 0.1646 0.5794 0.0701 0.071 Uiso 0.406(6) 1 calc PR D 2
H41E H 0.2049 0.6321 0.0791 0.071 Uiso 0.406(6) 1 calc PR D 2
H41F H 0.1511 0.6511 0.0601 0.071 Uiso 0.406(6) 1 calc PR D 2
C417 C 0.2038(3) 0.5895(4) 0.1455(3) 0.040(3) Uani 0.406(6) 1 d PDU D 2
H41G H 0.2013 0.5915 0.1725 0.059 Uiso 0.406(6) 1 calc PR D 2
H41H H 0.2349 0.6053 0.1435 0.059 Uiso 0.406(6) 1 calc PR D 2
H41I H 0.2002 0.5460 0.1365 0.059 Uiso 0.406(6) 1 calc PR D 2
N118 N 0.35765(10) 0.74483(13) 0.23694(7) 0.0249(7) Uani 1 1 d . . .
N119 N 0.33230(10) 0.75017(13) 0.19878(7) 0.0237(7) Uani 1 1 d . . .
C120 C 0.36464(12) 0.76080(16) 0.17739(10) 0.0254(8) Uani 1 1 d . . .
C121 C 0.41092(13) 0.76276(17) 0.20096(10) 0.0300(9) Uani 1 1 d . . .
H121 H 0.4398 0.7696 0.1933 0.036 Uiso 1 1 calc R . .
C122 C 0.40461(12) 0.75245(16) 0.23781(10) 0.0251(8) Uani 1 1 d . . .
C123 C 0.34891(13) 0.76708(18) 0.13402(10) 0.0312(9) Uani 1 1 d . . .
C124 C 0.30330(15) 0.80769(19) 0.12259(10) 0.0447(11) Uani 1 1 d . . .
H12D H 0.2774 0.7870 0.1312 0.067 Uiso 1 1 calc R . .
H12E H 0.2945 0.8128 0.0945 0.067 Uiso 1 1 calc R . .
H12F H 0.3092 0.8489 0.1349 0.067 Uiso 1 1 calc R . .
C125 C 0.33797(19) 0.7012(2) 0.11609(12) 0.0607(14) Uani 1 1 d . . .
H12G H 0.3664 0.6750 0.1233 0.091 Uiso 1 1 calc R . .
H12H H 0.3284 0.7048 0.0879 0.091 Uiso 1 1 calc R . .
H12I H 0.3122 0.6821 0.1258 0.091 Uiso 1 1 calc R . .
C126 C 0.38903(17) 0.7995(2) 0.11884(13) 0.0679(15) Uani 1 1 d . . .
H12J H 0.3961 0.8404 0.1314 0.102 Uiso 1 1 calc R . .
H12K H 0.3787 0.8053 0.0908 0.102 Uiso 1 1 calc R . .
H12L H 0.4176 0.7733 0.1247 0.102 Uiso 1 1 calc R . .
C127 C 0.44370(13) 0.75254(18) 0.27469(10) 0.0334(9) Uani 1 1 d . . .
C128 C 0.42503(15) 0.7276(2) 0.30859(11) 0.0557(13) Uani 1 1 d . . .
H12M H 0.3979 0.7529 0.3115 0.084 Uiso 1 1 calc R . .
H12N H 0.4502 0.7301 0.3323 0.084 Uiso 1 1 calc R . .
H12O H 0.4151 0.6840 0.3037 0.084 Uiso 1 1 calc R . .
C129 C 0.48603(14) 0.7105(2) 0.26957(11) 0.0455(11) Uani 1 1 d . . .
H12P H 0.4750 0.6674 0.2641 0.068 Uiso 1 1 calc R . .
H12Q H 0.5111 0.7114 0.2933 0.068 Uiso 1 1 calc R . .
H12R H 0.4985 0.7264 0.2481 0.068 Uiso 1 1 calc R . .
C130 C 0.46187(15) 0.8207(2) 0.28344(13) 0.0541(13) Uani 1 1 d . . .
H13D H 0.4764 0.8354 0.2628 0.081 Uiso 1 1 calc R . .
H13E H 0.4855 0.8217 0.3081 0.081 Uiso 1 1 calc R . .
H13F H 0.4352 0.8480 0.2849 0.081 Uiso 1 1 calc R . .
N131 N 0.26400(10) 0.90867(14) 0.24493(8) 0.0264(7) Uani 1 1 d . . .
N132 N 0.21888(10) 0.91195(14) 0.25384(8) 0.0255(7) Uani 1 1 d . . .
C133 C 0.20901(13) 0.97368(17) 0.25872(9) 0.0261(9) Uani 1 1 d . . .
C134 C 0.24674(13) 1.01127(18) 0.25296(10) 0.0310(9) Uani 1 1 d . . .
H134 H 0.2490 1.0556 0.2545 0.037 Uiso 1 1 calc R . .
C135 C 0.28040(13) 0.96891(17) 0.24447(9) 0.0259(8) Uani 1 1 d . . .
C136 C 0.16267(14) 0.99455(17) 0.26968(11) 0.0328(9) Uani 1 1 d . . .
C137 C 0.17427(16) 1.0101(2) 0.31255(11) 0.0525(12) Uani 1 1 d . . .
H13G H 0.1860 0.9725 0.3275 0.079 Uiso 1 1 calc R . .
H13H H 0.1456 1.0251 0.3198 0.079 Uiso 1 1 calc R . .
H13I H 0.1987 1.0427 0.3179 0.079 Uiso 1 1 calc R . .
C138 C 0.14256(15) 1.05435(19) 0.24705(12) 0.0463(11) Uani 1 1 d . . .
H13J H 0.1136 1.0673 0.2546 0.069 Uiso 1 1 calc R . .
H13K H 0.1352 1.0455 0.2193 0.069 Uiso 1 1 calc R . .
H13L H 0.1661 1.0880 0.2529 0.069 Uiso 1 1 calc R . .
C139 C 0.12420(15) 0.94179(19) 0.26133(12) 0.0459(11) Uani 1 1 d . . .
H13M H 0.1357 0.9052 0.2774 0.069 Uiso 1 1 calc R . .
H13N H 0.1180 0.9300 0.2340 0.069 Uiso 1 1 calc R . .
H13O H 0.0949 0.9571 0.2674 0.069 Uiso 1 1 calc R . .
C140 C 0.32915(14) 0.98376(18) 0.23597(11) 0.0322(9) Uani 1 1 d . . .
C141 C 0.34656(15) 0.9294(2) 0.21447(15) 0.0577(13) Uani 1 1 d . . .
H14A H 0.3773 0.9403 0.2091 0.087 Uiso 1 1 calc R . .
H14B H 0.3235 0.9216 0.1901 0.087 Uiso 1 1 calc R . .
H14C H 0.3500 0.8916 0.2305 0.087 Uiso 1 1 calc R . .
C142 C 0.32518(16) 1.0430(2) 0.21091(12) 0.0510(12) Uani 1 1 d . . .
H14D H 0.3150 1.0782 0.2246 0.077 Uiso 1 1 calc R . .
H14E H 0.3019 1.0360 0.1865 0.077 Uiso 1 1 calc R . .
H14F H 0.3561 1.0524 0.2056 0.077 Uiso 1 1 calc R . .
C143 C 0.36616(16) 0.9955(2) 0.27336(12) 0.0641(14) Uani 1 1 d . . .
H14G H 0.3702 0.9576 0.2892 0.096 Uiso 1 1 calc R . .
H14H H 0.3556 1.0299 0.2876 0.096 Uiso 1 1 calc R . .
H14I H 0.3964 1.0067 0.2673 0.096 Uiso 1 1 calc R . .
N144 N 0.16542(10) 0.76607(13) 0.29921(8) 0.0244(7) Uani 1 1 d . . .
N145 N 0.13800(10) 0.75426(13) 0.26187(7) 0.0228(7) Uani 1 1 d . . .
C146 C 0.09158(12) 0.75033(16) 0.26382(10) 0.0265(8) Uani 1 1 d . . .
C147 C 0.08727(13) 0.75947(17) 0.30119(10) 0.0309(9) Uani 1 1 d . . .
H147 H 0.0592 0.7595 0.3106 0.037 Uiso 1 1 calc R . .
C148 C 0.13440(13) 0.76886(17) 0.32221(10) 0.0280(9) Uani 1 1 d . . .
C149 C 0.05065(13) 0.73945(19) 0.22880(10) 0.0342(10) Uani 1 1 d . . .
C150 C 0.06959(16) 0.7217(3) 0.19390(12) 0.0751(17) Uani 1 1 d . . .
H15A H 0.0885 0.7564 0.1874 0.113 Uiso 1 1 calc R . .
H15B H 0.0430 0.7131 0.1719 0.113 Uiso 1 1 calc R . .
H15C H 0.0895 0.6843 0.1998 0.113 Uiso 1 1 calc R . .
C151 C 0.01864(18) 0.7971(2) 0.22161(14) 0.0713(16) Uani 1 1 d . . .
H15D H 0.0051 0.8044 0.2440 0.107 Uiso 1 1 calc R . .
H15E H -0.0070 0.7903 0.1986 0.107 Uiso 1 1 calc R . .
H15F H 0.0373 0.8337 0.2176 0.107 Uiso 1 1 calc R . .
C152 C 0.01998(15) 0.6826(2) 0.23672(13) 0.0574(13) Uani 1 1 d . . .
H15G H 0.0400 0.6452 0.2422 0.086 Uiso 1 1 calc R . .
H15H H -0.0058 0.6751 0.2140 0.086 Uiso 1 1 calc R . .
H15I H 0.0066 0.6920 0.2590 0.086 Uiso 1 1 calc R . .
C153 C 0.15205(14) 0.7781(2) 0.36528(10) 0.0369(10) Uani 1 1 d . . .
C154 C 0.19881(15) 0.8187(2) 0.37484(11) 0.0496(12) Uani 1 1 d . . .
H15J H 0.2247 0.7951 0.3679 0.074 Uiso 1 1 calc R . .
H15K H 0.2072 0.8283 0.4025 0.074 Uiso 1 1 calc R . .
H15L H 0.1936 0.8577 0.3600 0.074 Uiso 1 1 calc R . .
C155 C 0.16220(18) 0.7144(2) 0.38462(11) 0.0575(13) Uani 1 1 d . . .
H15M H 0.1335 0.6885 0.3782 0.086 Uiso 1 1 calc R . .
H15N H 0.1719 0.7199 0.4127 0.086 Uiso 1 1 calc R . .
H15O H 0.1877 0.6937 0.3755 0.086 Uiso 1 1 calc R . .
C156 C 0.11472(16) 0.8150(2) 0.38060(12) 0.0576(13) Uani 1 1 d . . .
H15P H 0.1079 0.8545 0.3664 0.086 Uiso 1 1 calc R . .
H15Q H 0.1269 0.8239 0.4081 0.086 Uiso 1 1 calc R . .
H15R H 0.0856 0.7903 0.3770 0.086 Uiso 1 1 calc R . .
C157 C -0.0037(2) 0.5447(3) 0.47315(16) 0.099(2) Uani 1 1 d . . .
H157 H -0.0066 0.5763 0.4540 0.118 Uiso 1 1 calc R . .
C158 C 0.03158(19) 0.5496(3) 0.50618(15) 0.0717(16) Uani 1 1 d . . .
H158 H 0.0530 0.5839 0.5100 0.086 Uiso 1 1 calc R . .
C159 C 0.03494(19) 0.5044(3) 0.53294(14) 0.0766(17) Uani 1 1 d . . .
H159 H 0.0590 0.5065 0.5561 0.092 Uiso 1 1 calc R . .
C160 C 0.47339(17) 0.5113(2) 0.46397(14) 0.0650(14) Uani 1 1 d . . .
H160 H 0.4552 0.5192 0.4386 0.078 Uiso 1 1 calc R . .
C161 C 0.45138(16) 0.5106(2) 0.49418(14) 0.0545(12) Uani 1 1 d . . .
H161 H 0.4182 0.5177 0.4899 0.065 Uiso 1 1 calc R . .
C162 C 0.47793(16) 0.4994(2) 0.53020(13) 0.0527(12) Uani 1 1 d . . .
H162 H 0.4634 0.4989 0.5515 0.063 Uiso 1 1 calc R . .
C163 C 1.01907(17) 0.5579(2) 1.01447(12) 0.0503(12) Uani 1 1 d . . .
H163 H 1.0323 0.5969 1.0244 0.060 Uiso 1 1 calc R . .
C164 C 0.97115(17) 0.5540(2) 0.99584(12) 0.0507(12) Uani 1 1 d . . .
H164 H 0.9516 0.5902 0.9929 0.061 Uiso 1 1 calc R . .
C165 C 0.95206(16) 0.4961(2) 0.98146(12) 0.0524(13) Uani 1 1 d . . .
H165 H 0.9195 0.4932 0.9689 0.063 Uiso 1 1 calc R . .
C166 C 0.51323(18) 0.5345(2) 0.97190(14) 0.0567(13) Uani 1 1 d . . .
H166 H 0.5233 0.5581 0.9526 0.068 Uiso 1 1 calc R . .
C167 C 0.47823(16) 0.5573(2) 0.98787(14) 0.0515(12) Uani 1 1 d . . .
H167 H 0.4630 0.5958 0.9795 0.062 Uiso 1 1 calc R . .
C168 C 0.46566(17) 0.5227(2) 1.01655(16) 0.0636(14) Uani 1 1 d . . .
H168 H 0.4421 0.5383 1.0286 0.076 Uiso 1 1 calc R . .
C169 C 0.9313(3) 0.1889(3) 0.0487(2) 0.095(2) Uani 1 1 d . . .
H169 H 0.9177 0.1485 0.0491 0.114 Uiso 1 1 calc R . .
C170 C 0.9766(2) 0.2018(3) 0.06975(18) 0.0778(17) Uani 1 1 d . . .
H170 H 0.9944 0.1695 0.0848 0.093 Uiso 1 1 calc R . .
C171 C 0.99621(19) 0.2578(3) 0.06962(14) 0.0619(14) Uani 1 1 d . . .
H171 H 1.0277 0.2642 0.0841 0.074 Uiso 1 1 calc R . .
C172 C 0.9728(2) 0.3055(3) 0.04968(14) 0.0595(13) Uani 1 1 d . . .
H172 H 0.9877 0.3453 0.0507 0.071 Uiso 1 1 calc R . .
C173 C 0.9276(2) 0.2980(3) 0.02777(14) 0.0736(17) Uani 1 1 d . . .
H173 H 0.9111 0.3323 0.0138 0.088 Uiso 1 1 calc R . .
C174 C 0.9055(2) 0.2385(4) 0.02607(18) 0.092(2) Uani 1 1 d . . .
H174 H 0.8747 0.2317 0.0104 0.111 Uiso 1 1 calc R . .
C175 C 0.22457(15) 0.74917(19) 0.03024(12) 0.0388(10) Uani 1 1 d . . .
H175 H 0.2093 0.7492 0.0511 0.047 Uiso 1 1 calc R . .
C176 C 0.23715(17) 0.6927(2) 0.01588(12) 0.0505(12) Uani 1 1 d . . .
H176 H 0.2302 0.6543 0.0268 0.061 Uiso 1 1 calc R . .
C177 C 0.25966(16) 0.6926(2) -0.01415(12) 0.0483(11) Uani 1 1 d . . .
H177 H 0.2686 0.6542 -0.0239 0.058 Uiso 1 1 calc R . .
C178 C 0.26923(14) 0.7491(2) -0.03017(11) 0.0387(10) Uani 1 1 d . . .
H178 H 0.2848 0.7492 -0.0509 0.046 Uiso 1 1 calc R . .
C179 C 0.25607(15) 0.8057(2) -0.01603(12) 0.0435(11) Uani 1 1 d . . .
H179 H 0.2622 0.8441 -0.0273 0.052 Uiso 1 1 calc R . .
C180 C 0.23430(15) 0.8054(2) 0.01413(12) 0.0441(11) Uani 1 1 d . . .
H180 H 0.2258 0.8438 0.0241 0.053 Uiso 1 1 calc R . .
C181 C 0.4644(2) 0.5302(4) 0.1951(2) 0.127(3) Uani 1 1 d . . .
H181 H 0.4585 0.5293 0.2202 0.153 Uiso 1 1 calc R . .
C182 C 0.4484(2) 0.5789(3) 0.17066(18) 0.0838(19) Uani 1 1 d . . .
H182 H 0.4304 0.6114 0.1787 0.101 Uiso 1 1 calc R . .
C183 C 0.45763(19) 0.5815(3) 0.13576(16) 0.0681(15) Uani 1 1 d . . .
H183 H 0.4468 0.6151 0.1185 0.082 Uiso 1 1 calc R . .
C184 C 0.4840(3) 0.5325(5) 0.1262(2) 0.125(3) Uani 1 1 d . . .
H184 H 0.4910 0.5335 0.1014 0.150 Uiso 1 1 calc R . .
C185 C 0.5008(4) 0.4825(6) 0.1497(4) 0.177(7) Uani 1 1 d . . .
H185 H 0.5194 0.4504 0.1422 0.213 Uiso 1 1 calc R . .
C186 C 0.4893(3) 0.4824(4) 0.1827(4) 0.147(5) Uani 1 1 d . . .
H186 H 0.4984 0.4476 0.1994 0.177 Uiso 1 1 calc R . .
C187 C 0.11545(16) 0.2527(3) 0.22544(12) 0.0536(13) Uani 1 1 d . . .
H187 H 0.1431 0.2367 0.2425 0.064 Uiso 1 1 calc R . .
C188 C 0.10626(17) 0.3163(3) 0.22452(12) 0.0580(13) Uani 1 1 d . . .
H188 H 0.1278 0.3437 0.2409 0.070 Uiso 1 1 calc R . .
C189 C 0.06575(16) 0.3408(2) 0.19972(13) 0.0502(12) Uani 1 1 d . . .
H189 H 0.0592 0.3844 0.1994 0.060 Uiso 1 1 calc R . .
C190 C 0.03524(15) 0.3002(2) 0.17563(12) 0.0472(11) Uani 1 1 d . . .
H190 H 0.0078 0.3163 0.1584 0.057 Uiso 1 1 calc R . .
C191 C 0.04417(15) 0.2360(2) 0.17631(12) 0.0452(11) Uani 1 1 d . . .
H191 H 0.0230 0.2086 0.1597 0.054 Uiso 1 1 calc R . .
C192 C 0.08466(16) 0.2123(2) 0.20172(12) 0.0448(11) Uani 1 1 d . . .
H192 H 0.0909 0.1687 0.2026 0.054 Uiso 1 1 calc R . .
C193 C 0.4732(2) 0.5175(4) 0.7057(2) 0.106(2) Uani 1 1 d . . .
H193 H 0.4657 0.5306 0.7290 0.127 Uiso 1 1 calc R . .
C194 C 0.4847(3) 0.5590(3) 0.6817(2) 0.132(3) Uani 1 1 d . . .
H194 H 0.4825 0.6025 0.6865 0.158 Uiso 1 1 calc R . .
C195 C 0.4995(4) 0.5394(4) 0.6507(2) 0.160(4) Uani 1 1 d . . .
H195 H 0.5093 0.5691 0.6342 0.192 Uiso 1 1 calc R . .
C196 C 0.5006(2) 0.4753(4) 0.64236(19) 0.098(2) Uani 1 1 d . . .
H196 H 0.5141 0.4612 0.6220 0.117 Uiso 1 1 calc R . .
C197 C 0.4829(3) 0.4347(3) 0.6631(2) 0.118(3) Uani 1 1 d . . .
H197 H 0.4776 0.3925 0.6549 0.141 Uiso 1 1 calc R . .
C198 C 0.4724(3) 0.4543(4) 0.6960(3) 0.147(4) Uani 1 1 d . . .
H198 H 0.4642 0.4243 0.7130 0.176 Uiso 1 1 calc R . .
C199 C 0.01030(15) 0.5123(2) 0.89800(13) 0.0474(12) Uani 1 1 d . . .
H199 H 0.0030 0.5258 0.9214 0.057 Uiso 1 1 calc R . .
C200 C 0.02829(17) 0.5547(2) 0.87619(13) 0.0531(12) Uani 1 1 d . . .
H200 H 0.0341 0.5967 0.8846 0.064 Uiso 1 1 calc R . .
C201 C 0.03779(17) 0.5349(3) 0.84155(13) 0.0585(13) Uani 1 1 d . . .
H201 H 0.0495 0.5635 0.8256 0.070 Uiso 1 1 calc R . .
C202 C 0.0299(2) 0.4731(3) 0.83057(15) 0.0726(16) Uani 1 1 d . . .
H202 H 0.0364 0.4596 0.8069 0.087 Uiso 1 1 calc R . .
C203 C 0.0128(2) 0.4305(3) 0.85338(17) 0.0855(19) Uani 1 1 d . . .
H203 H 0.0083 0.3880 0.8457 0.103 Uiso 1 1 calc R . .
C204 C 0.00243(17) 0.4501(3) 0.88692(14) 0.0619(14) Uani 1 1 d . . .
H204 H -0.0100 0.4216 0.9025 0.074 Uiso 1 1 calc R . .
C205 C 0.0005(3) 0.5568(4) 0.3135(3) 0.151(4) Uani 1 1 d . . .
H205 H -0.0075 0.5979 0.3040 0.182 Uiso 1 1 calc R . .
C206 C 0.0135(2) 0.5143(4) 0.29162(19) 0.091(2) Uani 1 1 d . . .
H206 H 0.0139 0.5248 0.2658 0.109 Uiso 1 1 calc R . .
C207 C 0.0266(2) 0.4550(3) 0.30481(19) 0.092(2) Uani 1 1 d . . .
H207 H 0.0360 0.4253 0.2882 0.110 Uiso 1 1 calc R . .
C208 C 0.0262(2) 0.4387(3) 0.34178(19) 0.0869(19) Uani 1 1 d . . .
H208 H 0.0356 0.3980 0.3513 0.104 Uiso 1 1 calc R . .
C209 C 0.0119(2) 0.4829(3) 0.36483(17) 0.0768(17) Uani 1 1 d . . .
H209 H 0.0112 0.4727 0.3907 0.092 Uiso 1 1 calc R . .
C210 C -0.0015(3) 0.5409(4) 0.3508(3) 0.130(3) Uani 1 1 d . . .
H210 H -0.0122 0.5707 0.3666 0.156 Uiso 1 1 calc R . .
C211 C 0.24337(14) 0.18832(19) 0.73789(10) 0.0366(10) Uani 1 1 d . . .
H211 H 0.2351 0.1498 0.7247 0.044 Uiso 1 1 calc R . .
C212 C 0.26189(15) 0.18922(18) 0.77681(10) 0.0374(10) Uani 1 1 d . . .
H212 H 0.2664 0.1511 0.7909 0.045 Uiso 1 1 calc R . .
C213 C 0.27405(14) 0.24571(18) 0.79571(11) 0.0356(10) Uani 1 1 d . . .
H213 H 0.2869 0.2458 0.8228 0.043 Uiso 1 1 calc R . .
C214 C 0.26775(14) 0.30231(18) 0.77578(11) 0.0352(10) Uani 1 1 d . . .
H214 H 0.2762 0.3407 0.7891 0.042 Uiso 1 1 calc R . .
C215 C 0.24913(14) 0.30184(19) 0.73648(11) 0.0354(10) Uani 1 1 d . . .
H215 H 0.2448 0.3399 0.7223 0.042 Uiso 1 1 calc R . .
C216 C 0.23679(14) 0.24467(18) 0.71786(10) 0.0340(9) Uani 1 1 d . . .
H216 H 0.2236 0.2443 0.6908 0.041 Uiso 1 1 calc R . .
C217 C 0.46835(16) 0.2832(2) 0.83460(13) 0.0504(12) Uani 1 1 d . . .
H217 H 0.4949 0.2978 0.8535 0.060 Uiso 1 1 calc R . .
C218 C 0.45952(16) 0.2199(2) 0.83072(13) 0.0521(12) Uani 1 1 d . . .
H218 H 0.4797 0.1912 0.8471 0.062 Uiso 1 1 calc R . .
C219 C 0.40010(17) 0.3047(3) 0.78362(13) 0.0625(14) Uani 1 1 d . . .
H219 H 0.3798 0.3337 0.7676 0.075 Uiso 1 1 calc R . .
C220 C 0.43854(16) 0.3264(2) 0.81101(12) 0.0536(12) Uani 1 1 d . . .
H220 H 0.4447 0.3700 0.8139 0.064 Uiso 1 1 calc R . .
C221 C 0.41993(19) 0.1973(3) 0.80208(14) 0.0633(14) Uani 1 1 d . . .
H221 H 0.4137 0.1538 0.7988 0.076 Uiso 1 1 calc R . .
C222 C 0.39081(17) 0.2411(3) 0.77926(13) 0.0581(14) Uani 1 1 d . . .
H222 H 0.3640 0.2273 0.7603 0.070 Uiso 1 1 calc R . .
C223 C 0.49367(16) 0.7435(2) 0.56212(12) 0.0465(12) Uani 1 1 d . . .
H223 H 0.5252 0.7450 0.5774 0.056 Uiso 1 1 calc R . .
C224 C 0.47316(16) 0.6856(2) 0.54932(12) 0.0468(11) Uani 1 1 d . . .
H224 H 0.4908 0.6481 0.5558 0.056 Uiso 1 1 calc R . .
C225 C 0.42721(17) 0.6833(2) 0.52725(12) 0.0488(12) Uani 1 1 d . . .
H225 H 0.4130 0.6442 0.5187 0.059 Uiso 1 1 calc R . .
C226 C 0.40171(17) 0.7387(3) 0.51752(12) 0.0558(13) Uani 1 1 d . . .
H226 H 0.3703 0.7371 0.5020 0.067 Uiso 1 1 calc R . .
C227 C 0.42200(17) 0.7969(2) 0.53054(13) 0.0516(12) Uani 1 1 d . . .
H227 H 0.4045 0.8345 0.5243 0.062 Uiso 1 1 calc R . .
C228 C 0.46849(17) 0.7980(2) 0.55279(12) 0.0465(11) Uani 1 1 d . . .
H228 H 0.4829 0.8369 0.5616 0.056 Uiso 1 1 calc R . .

loop_
_atom_site_aniso_label
_atom_site_aniso_U_11
_atom_site_aniso_U_22
_atom_site_aniso_U_33
_atom_site_aniso_U_23
_atom_site_aniso_U_13
_atom_site_aniso_U_12
Na1 0.0249(7) 0.0462(10) 0.0207(7) 0.0021(6) 0.0033(6) 0.0035(7)
Na2 0.0294(7) 0.0220(8) 0.0183(6) 0.0007(5) 0.0035(6) -0.0028(6)
Na3 0.0294(7) 0.0235(8) 0.0195(6) 0.0010(5) 0.0025(6) 0.0048(6)
Na4 0.0254(7) 0.0230(8) 0.0195(6) -0.0022(5) 0.0040(5) -0.0022(6)
Na5 0.0461(9) 0.0291(9) 0.0250(7) 0.0052(6) -0.0008(7) -0.0124(7)
Na6 0.0295(8) 0.0237(9) 0.0237(7) 0.0019(6) 0.0046(6) -0.0014(6)
Na7 0.0595(10) 0.0229(9) 0.0239(7) -0.0003(6) 0.0162(7) 0.0012(7)
O1 0.0268(13) 0.0170(15) 0.0205(12) 0.0030(11) 0.0038(10) -0.0008(11)
N1 0.0313(17) 0.0168(18) 0.0205(14) 0.0013(12) 0.0070(13) -0.0006(13)
N2 0.0281(16) 0.0187(19) 0.0218(15) 0.0013(12) 0.0069(12) 0.0000(13)
C3 0.0212(18) 0.021(2) 0.0211(17) 0.0013(15) 0.0030(14) 0.0019(16)
C4 0.031(2) 0.029(2) 0.0200(17) 0.0004(16) 0.0089(15) -0.0001(17)
C5 0.0279(19) 0.022(2) 0.0193(17) 0.0004(15) 0.0015(15) -0.0035(16)
C6 0.028(2) 0.021(2) 0.0260(18) -0.0007(15) 0.0072(16) 0.0026(16)
C7 0.044(2) 0.023(3) 0.048(2) 0.0008(18) 0.018(2) 0.0041(19)
C8 0.043(2) 0.034(3) 0.041(2) 0.0001(18) 0.0205(19) 0.0045(19)
C9 0.055(3) 0.032(3) 0.042(2) -0.0110(19) -0.005(2) 0.009(2)
C10 0.041(2) 0.027(2) 0.0220(18) 0.0017(16) 0.0056(17) -0.0056(18)
C11 0.079(3) 0.033(3) 0.060(3) -0.005(2) 0.041(3) -0.015(2)
C12 0.104(4) 0.030(3) 0.037(2) 0.0047(19) -0.019(3) -0.004(3)
C13 0.053(3) 0.023(2) 0.034(2) 0.0054(17) 0.0126(19) 0.0021(19)
N14 0.0227(15) 0.0175(19) 0.0184(14) 0.0010(12) -0.0008(12) -0.0002(13)
N15 0.0227(16) 0.024(2) 0.0207(14) -0.0010(12) 0.0007(12) 0.0002(13)
C16 0.0268(19) 0.018(2) 0.0234(17) -0.0027(15) 0.0066(15) -0.0022(16)
C17 0.034(2) 0.011(2) 0.0308(19) -0.0019(15) 0.0056(17) -0.0008(16)
C18 0.029(2) 0.015(2) 0.0232(18) -0.0010(14) 0.0096(15) 0.0004(16)
C19 0.027(2) 0.030(3) 0.029(2) -0.0066(16) 0.0012(16) -0.0021(17)
C20 0.032(2) 0.037(3) 0.038(2) -0.0061(18) -0.0042(18) -0.0056(19)
C21 0.036(2) 0.027(3) 0.063(3) -0.012(2) -0.002(2) -0.0062(19)
C22 0.050(3) 0.082(4) 0.032(2) -0.027(2) 0.002(2) -0.008(3)
C23 0.031(2) 0.029(2) 0.0244(19) 0.0043(15) 0.0004(16) 0.0019(17)
C24 0.060(3) 0.052(3) 0.027(2) 0.0066(19) 0.002(2) 0.011(2)
C25 0.040(2) 0.027(3) 0.045(2) -0.0003(18) -0.0002(19) 0.0111(19)
C26 0.036(2) 0.033(3) 0.044(2) 0.0012(18) -0.0107(19) 0.0054(19)
N27 0.0269(16) 0.0142(18) 0.0228(15) 0.0001(12) 0.0050(12) -0.0006(13)
N28 0.0320(17) 0.0194(19) 0.0181(14) 0.0001(12) 0.0060(13) -0.0025(13)
C29 0.032(2) 0.020(2) 0.0252(18) -0.0012(16) 0.0064(16) -0.0029(17)
C30 0.0296(19) 0.027(2) 0.0223(17) -0.0017(16) 0.0102(15) -0.0049(17)
C31 0.0227(18) 0.024(2) 0.0181(16) 0.0010(15) 0.0034(14) -0.0008(16)
C32 0.060(3) 0.019(2) 0.037(2) -0.0066(17) 0.028(2) -0.008(2)
C33 0.046(6) 0.023(5) 0.087(7) -0.011(4) 0.036(5) 0.012(4)
C34 0.065(7) 0.028(5) 0.048(5) -0.015(4) -0.011(5) 0.010(5)
C36 0.043(2) 0.017(2) 0.036(2) 0.0020(16) 0.0175(18) -0.0038(18)
C37 0.047(5) 0.034(6) 0.090(8) 0.001(5) -0.002(5) -0.021(4)
C38 0.122(10) 0.033(6) 0.056(5) 0.010(4) 0.060(6) -0.002(5)
C39 0.038(5) 0.018(5) 0.057(6) 0.007(4) 0.016(4) 0.006(4)
C337 0.064(7) 0.035(7) 0.050(7) 0.003(5) 0.013(6) -0.020(5)
C339 0.100(11) 0.023(6) 0.087(10) 0.003(7) 0.052(8) -0.007(7)
N40 0.0400(19) 0.018(2) 0.0310(17) 0.0046(13) 0.0050(15) -0.0007(15)
N41 0.0391(19) 0.021(2) 0.0258(16) 0.0011(13) 0.0059(14) 0.0002(15)
C42 0.047(2) 0.014(2) 0.032(2) -0.0013(16) 0.0136(18) -0.0038(18)
C43 0.058(3) 0.014(2) 0.045(2) 0.0057(18) 0.011(2) -0.004(2)
C44 0.041(2) 0.014(2) 0.036(2) 0.0060(17) 0.0163(18) 0.0018(18)
C45 0.061(3) 0.027(3) 0.038(2) -0.0011(18) 0.007(2) -0.013(2)
C46 0.087(4) 0.071(4) 0.060(3) 0.008(3) -0.021(3) -0.031(3)
C47 0.074(4) 0.185(7) 0.071(4) -0.016(4) 0.006(3) -0.056(5)
C48 0.149(7) 0.068(4) 0.110(5) -0.053(4) -0.048(5) 0.025(4)
C49 0.040(2) 0.034(3) 0.044(2) 0.0119(19) 0.0084(19) 0.004(2)
C50 0.066(4) 0.154(6) 0.041(3) 0.040(3) 0.016(3) 0.029(4)
C51 0.061(3) 0.070(4) 0.089(4) 0.009(3) 0.012(3) 0.027(3)
C52 0.070(4) 0.060(4) 0.070(3) 0.026(3) -0.015(3) -0.011(3)
N53 0.0273(16) 0.032(2) 0.0182(14) 0.0035(12) 0.0031(12) 0.0037(14)
N54 0.0230(15) 0.0268(19) 0.0191(14) 0.0013(12) 0.0005(12) 0.0000(13)
C55 0.0252(19) 0.029(2) 0.0220(18) 0.0024(15) 0.0024(15) -0.0009(16)
C56 0.0234(19) 0.048(3) 0.0216(18) 0.0077(16) -0.0025(15) 0.0021(18)
C57 0.029(2) 0.030(2) 0.0214(17) 0.0052(15) 0.0008(15) 0.0000(17)
C58 0.026(2) 0.039(3) 0.0247(18) 0.0007(16) 0.0019(16) 0.0006(18)
C59 0.048(3) 0.088(4) 0.042(3) 0.007(2) 0.008(2) 0.027(3)
C60 0.058(3) 0.055(3) 0.063(3) -0.008(2) 0.031(3) -0.015(2)
C61 0.039(2) 0.070(3) 0.038(2) -0.012(2) 0.015(2) -0.002(2)
C62 0.033(2) 0.053(3) 0.0225(19) 0.0068(17) 0.0025(16) 0.0045(19)
C63 0.036(2) 0.084(4) 0.023(2) 0.008(2) 0.0089(18) 0.009(2)
C64 0.058(3) 0.057(3) 0.029(2) 0.013(2) 0.010(2) 0.000(2)
C65 0.047(3) 0.057(3) 0.031(2) -0.0058(19) 0.0081(19) 0.005(2)
N66 0.0266(15) 0.0222(18) 0.0187(14) 0.0013(12) 0.0041(12) -0.0028(13)
N67 0.0277(16) 0.0227(19) 0.0235(15) 0.0000(12) 0.0043(13) -0.0016(13)
C68 0.0248(19) 0.030(2) 0.032(2) -0.0041(16) 0.0037(16) -0.0043(17)
C69 0.0244(19) 0.042(3) 0.0249(19) -0.0016(17) -0.0014(15) -0.0031(18)
C70 0.029(2) 0.021(2) 0.0219(17) -0.0048(14) -0.0013(15) 0.0004(16)
C71 0.032(2) 0.046(3) 0.031(2) -0.0011(18) 0.0084(17) -0.0054(19)
C72 0.127(6) 0.087(5) 0.218(8) 0.032(5) 0.141(6) 0.027(4)
C73 0.078(4) 0.168(6) 0.069(4) -0.030(4) 0.034(3) -0.079(4)
C74 0.044(3) 0.230(8) 0.050(3) 0.040(4) 0.013(3) -0.022(4)
C75 0.0262(19) 0.033(2) 0.0198(17) -0.0012(15) 0.0008(15) 0.0005(17)
C76 0.040(2) 0.040(3) 0.0242(19) 0.0000(17) 0.0091(17) -0.0038(19)
C77 0.042(2) 0.054(3) 0.028(2) 0.0102(19) 0.0043(18) 0.008(2)
C78 0.054(3) 0.040(3) 0.029(2) -0.0070(18) 0.0098(19) -0.002(2)
Na8 0.0348(8) 0.0526(11) 0.0231(7) 0.0024(7) 0.0053(6) -0.0084(7)
Na9 0.0271(7) 0.0268(9) 0.0237(7) -0.0018(6) 0.0007(6) 0.0021(6)
Na10 0.0247(7) 0.0237(9) 0.0254(7) 0.0018(6) 0.0045(6) -0.0014(6)
Na11 0.0276(7) 0.0234(8) 0.0214(7) 0.0005(5) 0.0049(6) 0.0027(6)
Na12 0.0260(8) 0.0263(9) 0.0380(8) -0.0095(6) 0.0051(6) -0.0010(6)
Na13 0.0294(7) 0.0230(8) 0.0227(7) -0.0014(6) 0.0061(6) -0.0023(6)
Na14 0.0465(9) 0.0219(9) 0.0289(7) 0.0023(6) -0.0071(7) 0.0044(7)
O2 0.0223(13) 0.0171(15) 0.0203(12) 0.0001(10) 0.0029(10) -0.0038(12)
N79 0.0263(16) 0.0207(19) 0.0242(15) 0.0014(12) 0.0014(13) -0.0014(13)
N80 0.0334(17) 0.0190(19) 0.0232(15) 0.0002(12) 0.0029(13) -0.0044(14)
C81 0.030(2) 0.026(2) 0.0215(18) -0.0011(15) 0.0045(15) -0.0025(17)
C82 0.033(2) 0.028(2) 0.0188(17) -0.0008(16) -0.0013(15) -0.0011(18)
C83 0.0246(19) 0.024(2) 0.0233(18) 0.0028(15) 0.0032(15) 0.0013(16)
C84 0.048(2) 0.019(2) 0.027(2) -0.0015(16) 0.0013(18) -0.0072(19)
C85 0.068(3) 0.027(3) 0.046(3) 0.0002(19) -0.008(2) -0.009(2)
C86 0.062(3) 0.035(3) 0.083(4) -0.013(2) 0.019(3) -0.020(2)
C87 0.092(4) 0.027(3) 0.032(2) -0.0050(18) 0.013(2) -0.004(2)
C88 0.037(2) 0.019(2) 0.029(2) 0.0003(16) 0.0000(17) 0.0017(17)
C89 0.110(5) 0.038(3) 0.066(3) 0.009(2) 0.032(3) 0.029(3)
C90 0.062(3) 0.032(3) 0.137(5) 0.035(3) -0.030(3) -0.015(3)
C91 0.103(4) 0.032(3) 0.039(2) 0.008(2) 0.012(3) 0.008(3)
N92 0.0288(17) 0.0163(19) 0.0250(15) 0.0015(12) 0.0074(13) 0.0012(13)
N93 0.0331(18) 0.021(2) 0.0304(16) 0.0009(13) 0.0115(14) -0.0001(14)
C94 0.035(2) 0.018(2) 0.0264(19) 0.0030(15) 0.0052(16) 0.0028(18)
C95 0.049(3) 0.013(2) 0.051(2) 0.0018(17) 0.024(2) 0.0037(19)
C96 0.043(2) 0.016(2) 0.049(2) 0.0002(18) 0.022(2) 0.0042(19)
C97 0.034(2) 0.022(2) 0.036(2) 0.0023(17) 0.0078(17) -0.0014(17)
C98 0.039(2) 0.047(3) 0.047(3) 0.000(2) 0.004(2) -0.008(2)
C99 0.034(2) 0.037(3) 0.046(2) 0.0039(19) 0.0174(19) -0.0030(19)
C100 0.048(3) 0.036(3) 0.056(3) 0.013(2) 0.022(2) 0.000(2)
C101 0.049(3) 0.022(3) 0.071(3) -0.002(2) 0.034(3) 0.001(2)
C102 0.058(6) 0.040(6) 0.078(6) 0.026(5) 0.029(5) 0.026(5)
C103 0.067(6) 0.064(8) 0.041(5) -0.019(5) 0.019(4) 0.007(6)
C104 0.038(5) 0.049(7) 0.065(6) -0.019(5) 0.019(4) 0.003(4)
C402 0.036(5) 0.050(7) 0.039(5) 0.003(4) 0.019(4) 0.007(4)
C403 0.041(5) 0.069(8) 0.055(6) 0.004(6) 0.015(5) 0.022(5)
C404 0.063(6) 0.034(7) 0.090(8) -0.020(6) 0.041(6) -0.003(5)
N105 0.0257(16) 0.0185(18) 0.0190(14) -0.0003(12) 0.0006(12) -0.0035(13)
N106 0.0237(15) 0.0179(19) 0.0214(14) -0.0006(12) 0.0002(12) 0.0010(13)
C107 0.0257(19) 0.022(2) 0.0228(18) 0.0021(15) 0.0038(15) 0.0007(16)
C108 0.036(2) 0.029(2) 0.0191(17) -0.0007(16) -0.0001(15) -0.0024(18)
C109 0.030(2) 0.024(2) 0.0190(17) -0.0010(15) 0.0039(15) -0.0028(16)
C110 0.040(2) 0.020(2) 0.0281(19) 0.0005(16) -0.0014(17) 0.0076(18)
C111 0.047(3) 0.023(2) 0.049(2) 0.0108(18) -0.001(2) 0.0029(19)
C112 0.052(3) 0.035(3) 0.070(3) -0.005(2) 0.005(2) 0.012(2)
C113 0.108(4) 0.032(3) 0.030(2) 0.0122(19) 0.002(2) 0.019(3)
C114 0.041(2) 0.021(2) 0.0252(19) -0.0009(16) -0.0011(17) -0.0053(18)
C115 0.061(5) 0.025(5) 0.057(5) -0.005(4) 0.019(4) 0.002(4)
C116 0.097(7) 0.029(5) 0.060(5) -0.005(4) 0.034(5) -0.020(5)
C117 0.079(6) 0.042(5) 0.052(5) -0.017(4) -0.031(5) 0.008(4)
C415 0.060(7) 0.035(7) 0.059(7) -0.013(5) 0.008(6) -0.020(5)
C416 0.092(8) 0.021(6) 0.033(5) -0.008(4) 0.022(6) -0.008(6)
C417 0.041(6) 0.021(6) 0.050(6) -0.005(5) -0.003(5) -0.002(5)
N118 0.0248(16) 0.031(2) 0.0173(14) 0.0007(12) 0.0014(12) -0.0002(14)
N119 0.0227(15) 0.0280(19) 0.0198(14) 0.0003(12) 0.0038(12) -0.0006(13)
C120 0.0284(19) 0.021(2) 0.0277(18) -0.0003(15) 0.0089(15) 0.0019(16)
C121 0.0222(19) 0.033(3) 0.035(2) -0.0010(17) 0.0073(16) -0.0022(17)
C122 0.0247(19) 0.023(2) 0.0274(18) 0.0005(15) 0.0057(15) 0.0018(16)
C123 0.036(2) 0.037(3) 0.0223(18) 0.0024(16) 0.0096(16) 0.0057(18)
C124 0.057(3) 0.051(3) 0.023(2) 0.0002(18) 0.0026(19) 0.013(2)
C125 0.094(4) 0.049(3) 0.034(2) -0.005(2) 0.002(2) 0.020(3)
C126 0.060(3) 0.110(5) 0.040(3) 0.020(3) 0.024(2) -0.003(3)
C127 0.0248(19) 0.041(3) 0.031(2) -0.0028(17) -0.0016(16) -0.0001(18)
C128 0.035(2) 0.099(4) 0.026(2) 0.000(2) -0.0070(18) -0.005(2)
C129 0.034(2) 0.059(3) 0.038(2) 0.000(2) -0.0023(19) 0.011(2)
C130 0.042(3) 0.049(3) 0.057(3) -0.015(2) -0.015(2) -0.008(2)
N131 0.0328(18) 0.0195(19) 0.0258(16) 0.0018(13) 0.0043(13) 0.0026(14)
N132 0.0313(17) 0.022(2) 0.0221(15) -0.0015(12) 0.0029(13) 0.0004(14)
C133 0.041(2) 0.019(2) 0.0188(17) -0.0010(14) 0.0063(16) 0.0043(18)
C134 0.044(2) 0.012(2) 0.038(2) -0.0009(16) 0.0110(18) -0.0038(18)
C135 0.033(2) 0.018(2) 0.0245(18) -0.0007(15) 0.0012(16) 0.0002(18)
C136 0.048(2) 0.019(2) 0.034(2) 0.0008(16) 0.0151(19) 0.0086(19)
C137 0.065(3) 0.062(3) 0.035(2) -0.002(2) 0.021(2) 0.019(2)
C138 0.056(3) 0.034(3) 0.053(3) 0.010(2) 0.020(2) 0.012(2)
C139 0.045(3) 0.041(3) 0.058(3) -0.003(2) 0.025(2) 0.006(2)
C140 0.036(2) 0.025(2) 0.034(2) -0.0009(17) 0.0045(17) -0.0065(18)
C141 0.041(3) 0.044(3) 0.097(4) -0.015(3) 0.034(3) -0.010(2)
C142 0.053(3) 0.048(3) 0.058(3) 0.012(2) 0.024(2) 0.000(2)
C143 0.043(3) 0.097(4) 0.046(3) 0.004(3) -0.001(2) -0.027(3)
N144 0.0265(16) 0.0260(19) 0.0194(14) -0.0004(12) 0.0024(12) 0.0039(13)
N145 0.0252(16) 0.0241(19) 0.0180(14) -0.0028(12) 0.0027(12) 0.0005(13)
C146 0.027(2) 0.025(2) 0.0269(18) -0.0025(15) 0.0054(15) -0.0015(17)
C147 0.0229(19) 0.039(3) 0.032(2) -0.0016(17) 0.0091(16) 0.0002(17)
C148 0.030(2) 0.028(2) 0.0277(19) 0.0020(16) 0.0105(16) 0.0080(17)
C149 0.026(2) 0.048(3) 0.0284(19) -0.0081(17) 0.0069(16) -0.0009(19)
C150 0.038(3) 0.149(5) 0.036(3) -0.023(3) 0.002(2) -0.016(3)
C151 0.077(4) 0.049(3) 0.062(3) -0.006(2) -0.036(3) 0.009(3)
C152 0.041(3) 0.059(3) 0.064(3) -0.002(2) -0.006(2) -0.014(2)
C153 0.036(2) 0.054(3) 0.0223(19) 0.0010(18) 0.0085(17) 0.008(2)
C154 0.058(3) 0.059(3) 0.029(2) -0.007(2) 0.004(2) -0.011(2)
C155 0.092(4) 0.045(3) 0.028(2) 0.005(2) -0.001(2) -0.005(3)
C156 0.062(3) 0.078(4) 0.033(2) -0.006(2) 0.013(2) 0.012(3)
C157 0.103(5) 0.110(5) 0.063(4) 0.035(3) -0.022(3) -0.051(4)
C158 0.071(4) 0.080(4) 0.058(3) -0.006(3) 0.002(3) -0.029(3)
C159 0.076(4) 0.080(4) 0.052(3) 0.019(3) -0.029(3) -0.031(3)
C160 0.043(3) 0.094(4) 0.048(3) 0.010(3) -0.011(2) 0.000(3)
C161 0.040(3) 0.061(3) 0.056(3) 0.005(2) -0.002(2) 0.002(2)
C162 0.051(3) 0.056(3) 0.048(3) 0.005(2) 0.004(2) 0.000(2)
C163 0.056(3) 0.054(3) 0.044(3) 0.012(2) 0.018(2) 0.009(3)
C164 0.052(3) 0.060(4) 0.043(3) 0.012(2) 0.017(2) 0.020(3)
C165 0.043(3) 0.070(4) 0.045(3) 0.015(2) 0.010(2) 0.011(3)
C166 0.080(4) 0.035(3) 0.064(3) 0.001(2) 0.035(3) -0.002(3)
C167 0.048(3) 0.040(3) 0.065(3) 0.002(2) 0.011(2) 0.006(2)
C168 0.060(3) 0.047(4) 0.099(4) -0.006(3) 0.048(3) 0.004(3)
C169 0.091(5) 0.051(4) 0.149(7) -0.035(4) 0.040(5) -0.022(4)
C170 0.066(4) 0.062(4) 0.102(5) 0.011(3) 0.013(3) 0.008(3)
C171 0.055(3) 0.086(5) 0.047(3) -0.003(3) 0.014(2) -0.014(3)
C172 0.077(4) 0.067(4) 0.041(3) -0.004(3) 0.025(3) -0.011(3)
C173 0.089(5) 0.101(5) 0.037(3) 0.018(3) 0.028(3) 0.039(4)
C174 0.037(3) 0.159(8) 0.076(4) -0.050(4) 0.003(3) -0.004(4)
C175 0.047(2) 0.030(3) 0.040(2) -0.008(2) 0.0105(19) 0.001(2)
C176 0.075(3) 0.032(3) 0.047(3) -0.002(2) 0.019(2) -0.001(2)
C177 0.068(3) 0.034(3) 0.044(2) -0.010(2) 0.015(2) 0.005(2)
C178 0.038(2) 0.042(3) 0.033(2) -0.001(2) 0.0017(18) -0.002(2)
C179 0.052(3) 0.028(3) 0.051(3) 0.002(2) 0.014(2) 0.002(2)
C180 0.055(3) 0.025(3) 0.054(3) -0.004(2) 0.018(2) 0.007(2)
C181 0.081(5) 0.151(7) 0.174(7) 0.111(6) 0.080(5) 0.065(5)
C182 0.077(4) 0.083(5) 0.103(5) 0.032(4) 0.046(4) 0.040(3)
C183 0.066(4) 0.067(4) 0.070(4) -0.005(3) 0.013(3) -0.024(3)
C184 0.065(5) 0.197(10) 0.117(6) -0.098(7) 0.028(4) -0.011(5)
C185 0.073(7) 0.138(10) 0.304(19) -0.087(11) 0.006(8) 0.052(6)
C186 0.080(6) 0.065(6) 0.300(16) 0.057(8) 0.049(8) 0.034(4)
C187 0.044(3) 0.081(4) 0.034(2) 0.017(2) 0.005(2) 0.010(3)
C188 0.062(3) 0.067(4) 0.039(3) 0.005(2) -0.001(2) -0.016(3)
C189 0.056(3) 0.042(3) 0.053(3) 0.008(2) 0.014(2) -0.003(2)
C190 0.040(3) 0.051(3) 0.048(3) 0.016(2) 0.004(2) -0.002(2)
C191 0.042(3) 0.054(3) 0.039(2) 0.002(2) 0.007(2) -0.011(2)
C192 0.059(3) 0.041(3) 0.041(2) 0.011(2) 0.026(2) 0.011(2)
C193 0.107(5) 0.103(6) 0.132(6) 0.019(5) 0.074(5) 0.028(4)
C194 0.240(10) 0.080(6) 0.102(6) 0.011(4) 0.093(7) -0.005(6)
C195 0.277(12) 0.105(7) 0.139(7) -0.045(6) 0.131(8) -0.103(7)
C196 0.127(6) 0.098(6) 0.082(5) -0.015(4) 0.053(4) 0.001(4)
C197 0.216(9) 0.061(5) 0.099(5) 0.012(4) 0.083(6) 0.030(5)
C198 0.204(10) 0.078(6) 0.193(10) 0.023(6) 0.119(8) 0.031(6)
C199 0.046(3) 0.054(3) 0.043(2) 0.002(2) 0.011(2) 0.015(2)
C200 0.067(3) 0.046(3) 0.049(3) 0.004(2) 0.019(2) 0.012(2)
C201 0.066(3) 0.063(4) 0.051(3) 0.001(3) 0.023(3) 0.000(3)
C202 0.083(4) 0.084(5) 0.051(3) -0.030(3) 0.017(3) -0.018(3)
C203 0.103(5) 0.074(5) 0.079(4) -0.027(3) 0.020(4) -0.041(4)
C204 0.056(3) 0.077(4) 0.050(3) -0.002(3) 0.007(2) -0.016(3)
C205 0.171(9) 0.145(8) 0.172(9) 0.095(7) 0.108(7) 0.105(7)
C206 0.053(4) 0.132(7) 0.084(5) 0.030(5) 0.008(3) 0.002(4)
C207 0.110(5) 0.090(6) 0.082(5) -0.021(4) 0.033(4) -0.058(4)
C208 0.119(5) 0.053(4) 0.088(5) -0.003(3) 0.022(4) -0.034(4)
C209 0.083(4) 0.075(5) 0.074(4) -0.004(3) 0.019(3) -0.009(3)
C210 0.168(8) 0.081(6) 0.170(8) 0.004(5) 0.101(7) 0.046(5)
C211 0.052(3) 0.024(3) 0.031(2) -0.0059(17) 0.0048(19) -0.0009(19)
C212 0.059(3) 0.024(3) 0.029(2) 0.0028(17) 0.0092(19) -0.001(2)
C213 0.049(2) 0.031(3) 0.0252(19) 0.0019(18) 0.0061(17) 0.003(2)
C214 0.046(2) 0.024(3) 0.033(2) -0.0016(17) 0.0047(18) -0.0012(19)
C215 0.048(3) 0.023(3) 0.034(2) 0.0042(17) 0.0081(19) -0.0012(19)
C216 0.044(2) 0.034(3) 0.0225(18) -0.0032(17) 0.0057(17) -0.0023(19)
C217 0.042(3) 0.058(4) 0.047(3) 0.003(2) 0.003(2) -0.001(2)
C218 0.050(3) 0.058(4) 0.046(3) 0.003(2) 0.008(2) -0.007(2)
C219 0.056(3) 0.088(4) 0.040(3) 0.002(3) 0.005(2) 0.020(3)
C220 0.053(3) 0.060(3) 0.046(3) -0.001(2) 0.007(2) 0.005(2)
C221 0.072(4) 0.066(4) 0.058(3) -0.012(3) 0.028(3) -0.014(3)
C222 0.051(3) 0.084(5) 0.038(3) -0.016(3) 0.006(2) -0.001(3)
C223 0.045(3) 0.059(4) 0.035(2) -0.004(2) 0.009(2) -0.001(3)
C224 0.057(3) 0.045(3) 0.045(2) 0.004(2) 0.025(2) 0.006(2)
C225 0.061(3) 0.051(3) 0.037(2) -0.007(2) 0.018(2) -0.019(3)
C226 0.048(3) 0.084(4) 0.034(2) 0.000(2) 0.007(2) -0.014(3)
C227 0.058(3) 0.052(3) 0.048(3) 0.007(2) 0.019(2) 0.014(3)
C228 0.055(3) 0.041(3) 0.044(2) -0.011(2) 0.014(2) -0.006(2)

loop_
_atom_type_symbol
_atom_type_description
_atom_type_scat_dispersion_real
_atom_type_scat_dispersion_imag
_atom_type_scat_source
C C 0.0033 0.0016 'International Tables Vol C Tables 4.2.6.8 and 6.1.1.4'
H H 0.0000 0.0000 'International Tables Vol C Tables 4.2.6.8 and 6.1.1.4'
N N 0.0061 0.0033 'International Tables Vol C Tables 4.2.6.8 and 6.1.1.4'
O O 0.0106 0.0060 'International Tables Vol C Tables 4.2.6.8 and 6.1.1.4'
Na Na 0.0362 0.0249 'International Tables Vol C Tables 4.2.6.8 and 6.1.1.4'

loop_
_geom_angle_atom_site_label_1
_geom_angle_atom_site_label_2
_geom_angle_atom_site_label_3
_geom_angle
_geom_angle_site_symmetry_1
_geom_angle_site_symmetry_3
O1 Na1 N53 87.63(10) . .
O1 Na1 N2 91.45(10) . .
N53 Na1 N2 144.93(11) . .
O1 Na1 N15 83.42(10) . .
N53 Na1 N15 104.41(10) . .
N2 Na1 N15 110.31(10) . .
O1 Na1 Na3 57.22(7) . .
N53 Na1 Na3 60.30(8) . .
N2 Na1 Na3 143.15(8) . .
N15 Na1 Na3 52.47(7) . .
O1 Na1 Na2 55.94(7) . .
N53 Na1 Na2 143.51(9) . .
N2 Na1 Na2 49.88(7) . .
N15 Na1 Na2 72.22(7) . .
Na3 Na1 Na2 93.80(5) . .
O1 Na1 N1 77.27(9) . .
N53 Na1 N1 118.48(10) . .
N2 Na1 N1 28.59(8) . .
N15 Na1 N1 131.56(10) . .
Na3 Na1 N1 134.31(8) . .
Na2 Na1 N1 60.09(6) . .
O1 Na1 Na7 40.13(7) . .
N53 Na1 Na7 104.04(9) . .
N2 Na1 Na7 57.31(8) . .
N15 Na1 Na7 113.75(8) . .
Na3 Na1 Na7 96.96(5) . .
Na2 Na1 Na7 50.47(4) . .
N1 Na1 Na7 37.35(6) . .
O1 Na1 Na4 33.56(7) . .
N53 Na1 Na4 101.91(8) . .
N2 Na1 Na4 96.29(8) . .
N15 Na1 Na4 50.61(7) . .
Na3 Na1 Na4 46.96(4) . .
Na2 Na1 Na4 46.97(4) . .
N1 Na1 Na4 96.88(7) . .
Na7 Na1 Na4 65.59(4) . .
O1 Na1 Na5 39.54(7) . .
N53 Na1 Na5 48.39(7) . .
N2 Na1 Na5 119.78(8) . .
N15 Na1 Na5 98.04(8) . .
Na3 Na1 Na5 48.08(4) . .
Na2 Na1 Na5 95.40(5) . .
N1 Na1 Na5 94.49(7) . .
Na7 Na1 Na5 62.80(4) . .
Na4 Na1 Na5 62.94(3) . .
N2 Na2 N67 119.04(11) . .
N2 Na2 N14 113.24(11) . .
N67 Na2 N14 125.51(10) . .
N2 Na2 O1 90.82(10) . .
N67 Na2 O1 83.35(10) . .
N14 Na2 O1 81.61(10) . .
N2 Na2 Na4 137.82(9) . .
N67 Na2 Na4 78.10(8) . .
N14 Na2 Na4 52.34(7) . .
O1 Na2 Na4 50.82(7) . .
N2 Na2 N66 141.41(10) . .
N67 Na2 N66 28.33(8) . .
N14 Na2 N66 97.78(9) . .
O1 Na2 N66 70.88(8) . .
Na4 Na2 N66 50.31(6) . .
N2 Na2 Na1 53.92(8) . .
N67 Na2 Na1 130.50(9) . .
N14 Na2 Na1 71.95(7) . .
O1 Na2 Na1 51.15(6) . .
Na4 Na2 Na1 85.08(5) . .
N66 Na2 Na1 121.83(8) . .
N2 Na2 N1 28.09(9) . .
N67 Na2 N1 93.69(10) . .
N14 Na2 N1 131.33(10) . .
O1 Na2 N1 75.07(9) . .
Na4 Na2 N1 125.73(8) . .
N66 Na2 N1 113.37(9) . .
Na1 Na2 N1 60.06(7) . .
N2 Na2 Na7 74.38(8) . .
N67 Na2 Na7 53.76(7) . .
N14 Na2 Na7 135.31(9) . .
O1 Na2 Na7 53.80(7) . .
Na4 Na2 Na7 91.34(5) . .
N66 Na2 Na7 67.36(6) . .
Na1 Na2 Na7 80.87(5) . .
N1 Na2 Na7 46.34(6) . .
N2 Na2 Na6 114.38(9) . .
N67 Na2 Na6 49.48(7) . .
N14 Na2 Na6 95.83(8) . .
O1 Na2 Na6 35.32(6) . .
Na4 Na2 Na6 45.33(4) . .
N66 Na2 Na6 36.61(6) . .
Na1 Na2 Na6 86.31(5) . .
N1 Na2 Na6 89.12(7) . .
Na7 Na2 Na6 46.69(4) . .
N2 Na2 Na3 96.74(8) . .
N67 Na2 Na3 109.11(8) . .
N14 Na2 Na3 48.75(7) . .
O1 Na2 Na3 33.86(6) . .
Na4 Na2 Na3 42.16(4) . .
N66 Na2 Na3 86.58(7) . .
Na1 Na2 Na3 43.04(4) . .
N1 Na2 Na3 95.18(7) . .
Na7 Na2 Na3 87.32(4) . .
Na6 Na2 Na3 60.52(3) . .
N54 Na3 N27 110.85(11) . .
N54 Na3 N15 128.99(11) . .
N27 Na3 N15 117.39(10) . .
N54 Na3 O1 90.62(10) . .
N27 Na3 O1 81.30(10) . .
N15 Na3 O1 81.39(10) . .
N54 Na3 N53 30.87(9) . .
N27 Na3 N53 134.45(11) . .
N15 Na3 N53 98.90(10) . .
O1 Na3 N53 77.79(9) . .
N54 Na3 Na4 137.31(9) . .
N27 Na3 Na4 53.88(8) . .
N15 Na3 Na4 69.06(7) . .
O1 Na3 Na4 50.49(6) . .
N53 Na3 Na4 127.60(8) . .
N54 Na3 Na1 80.52(8) . .
N27 Na3 Na1 131.59(9) . .
N15 Na3 Na1 55.60(8) . .
O1 Na3 Na1 50.90(6) . .
N53 Na3 Na1 50.83(7) . .
Na4 Na3 Na1 85.21(5) . .
N54 Na3 Na5 49.64(8) . .
N27 Na3 Na5 70.03(8) . .
N15 Na3 Na5 137.45(9) . .
O1 Na3 Na5 57.47(7) . .
N53 Na3 Na5 64.57(7) . .
Na4 Na3 Na5 89.88(5) . .
Na1 Na3 Na5 87.24(5) . .
N54 Na3 Na6 95.09(8) . .
N27 Na3 Na6 49.53(8) . .
N15 Na3 Na6 103.46(8) . .
O1 Na3 Na6 32.74(6) . .
N53 Na3 Na6 97.95(7) . .
Na4 Na3 Na6 43.15(4) . .
Na1 Na3 Na6 83.56(5) . .
Na5 Na3 Na6 46.75(4) . .
N54 Na3 Na2 114.91(8) . .
N27 Na3 Na2 93.40(8) . .
N15 Na3 Na2 48.79(7) . .
O1 Na3 Na2 33.16(6) . .
N53 Na3 Na2 90.64(8) . .
Na4 Na3 Na2 42.18(4) . .
Na1 Na3 Na2 43.16(4) . .
Na5 Na3 Na2 90.62(4) . .
Na6 Na3 Na2 57.00(3) . .
O1 Na4 N14 86.91(10) . .
O1 Na4 N27 85.68(10) . .
N14 Na4 N27 122.29(11) . .
O1 Na4 N66 82.63(10) . .
N14 Na4 N66 113.17(11) . .
N27 Na4 N66 122.36(11) . .
O1 Na4 Na6 55.01(7) . .
N14 Na4 Na6 139.05(9) . .
N27 Na4 Na6 73.87(8) . .
N66 Na4 Na6 53.53(7) . .
O1 Na4 Na3 58.20(7) . .
N14 Na4 Na3 75.22(8) . .
N27 Na4 Na3 52.81(7) . .
N66 Na4 Na3 140.03(8) . .
Na6 Na4 Na3 93.55(5) . .
O1 Na4 Na2 56.98(7) . .
N14 Na4 Na2 54.08(8) . .
N27 Na4 Na2 141.69(8) . .
N66 Na4 Na2 65.56(7) . .
Na6 Na4 Na2 89.16(5) . .
Na3 Na4 Na2 95.66(5) . .
O1 Na4 N15 73.74(9) . .
N14 Na4 N15 26.67(8) . .
N27 Na4 N15 97.52(9) . .
N66 Na4 N15 131.70(10) . .
Na6 Na4 N15 128.25(7) . .
Na3 Na4 N15 48.56(6) . .
Na2 Na4 N15 66.22(6) . .
O1 Na4 Na1 34.20(7) . .
N14 Na4 Na1 53.90(7) . .
N27 Na4 Na1 96.73(8) . .
N66 Na4 Na1 103.67(8) . .
Na6 Na4 Na1 89.19(4) . .
Na3 Na4 Na1 47.83(4) . .
Na2 Na4 Na1 47.95(4) . .
N15 Na4 Na1 40.20(6) . .
O1 Na4 Na7 31.88(7) . .
N14 Na4 Na7 95.61(8) . .
N27 Na4 Na7 106.55(8) . .
N66 Na4 Na7 51.14(7) . .
Na6 Na4 Na7 44.35(4) . .
Na3 Na4 Na7 90.08(5) . .
Na2 Na4 Na7 45.53(4) . .
N15 Na4 Na7 94.81(7) . .
Na1 Na4 Na7 56.32(3) . .
O1 Na4 Na5 37.67(7) . .
N14 Na4 Na5 112.40(8) . .
N27 Na4 Na5 48.91(7) . .
N66 Na4 Na5 97.31(8) . .
Na6 Na4 Na5 46.48(4) . .
Na3 Na4 Na5 47.09(4) . .
Na2 Na4 Na5 94.62(5) . .
N15 Na4 Na5 89.02(7) . .
Na1 Na4 Na5 61.11(4) . .
Na7 Na4 Na5 59.35(4) . .
N54 Na5 N40 129.67(11) . .
N54 Na5 N28 110.06(11) . .
N40 Na5 N28 112.63(11) . .
N54 Na5 O1 85.22(10) . .
N40 Na5 O1 79.64(10) . .
N28 Na5 O1 77.03(10) . .
N54 Na5 Na6 131.64(9) . .
N40 Na5 Na6 65.67(8) . .
N28 Na5 Na6 51.21(8) . .
O1 Na5 Na6 49.52(6) . .
N54 Na5 Na3 48.09(7) . .
N40 Na5 Na3 130.76(10) . .
N28 Na5 Na3 69.21(8) . .
O1 Na5 Na3 52.01(6) . .
Na6 Na5 Na3 85.90(5) . .
N54 Na5 Na1 55.47(8) . .
N40 Na5 Na1 90.48(9) . .
N28 Na5 Na1 101.60(8) . .
O1 Na5 Na1 33.31(5) . .
Na6 Na5 Na1 82.69(5) . .
Na3 Na5 Na1 44.68(4) . .
N54 Na5 Na7 109.51(9) . .
N40 Na5 Na7 43.36(8) . .
N28 Na5 Na7 93.74(8) . .
O1 Na5 Na7 36.29(6) . .
Na6 Na5 Na7 44.88(4) . .
Na3 Na5 Na7 87.97(5) . .
Na1 Na5 Na7 55.08(4) . .
N54 Na5 Na4 90.15(8) . .
N40 Na5 Na4 100.02(9) . .
N28 Na5 Na4 46.93(8) . .
O1 Na5 Na4 31.23(6) . .
Na6 Na5 Na4 42.88(4) . .
Na3 Na5 Na4 43.03(4) . .
Na1 Na5 Na4 55.96(3) . .
Na7 Na5 Na4 60.23(4) . .
N41 Na6 N66 119.58(11) . .
N41 Na6 N28 117.34(11) . .
N66 Na6 N28 120.85(11) . .
N41 Na6 O1 91.00(10) . .
N66 Na6 O1 81.13(10) . .
N28 Na6 O1 83.17(10) . .
N41 Na6 Na4 141.66(9) . .
N66 Na6 Na4 54.62(7) . .
N28 Na6 Na4 71.24(8) . .
O1 Na6 Na4 51.53(7) . .
N41 Na6 Na7 53.39(8) . .
N66 Na6 Na7 74.60(8) . .
N28 Na6 Na7 134.28(8) . .
O1 Na6 Na7 55.25(7) . .
Na4 Na6 Na7 92.73(5) . .
N41 Na6 N40 26.49(9) . .
N66 Na6 N40 133.56(10) . .
N28 Na6 N40 94.64(10) . .
O1 Na6 N40 74.01(9) . .
Na4 Na6 N40 124.44(8) . .
Na7 Na6 N40 58.98(7) . .
N41 Na6 Na5 72.81(9) . .
N66 Na6 Na5 139.16(9) . .
N28 Na6 Na5 51.11(7) . .
O1 Na6 Na5 58.95(7) . .
Na4 Na6 Na5 90.64(5) . .
Na7 Na6 Na5 88.02(6) . .
N40 Na6 Na5 46.63(7) . .
N41 Na6 N67 94.79(10) . .
N66 Na6 N67 26.07(8) . .
N28 Na6 N67 139.60(10) . .
O1 Na6 N67 71.79(8) . .
Na4 Na6 N67 68.35(6) . .
Na7 Na6 N67 49.03(6) . .
N40 Na6 N67 107.71(9) . .
Na5 Na6 N67 128.37(7) . .
N41 Na6 Na2 100.71(8) . .
N66 Na6 Na2 45.67(7) . .
N28 Na6 Na2 109.30(8) . .
O1 Na6 Na2 36.70(6) . .
Na4 Na6 Na2 45.51(4) . .
Na7 Na6 Na2 47.92(4) . .
N40 Na6 Na2 97.31(7) . .
Na5 Na6 Na2 95.57(5) . .
N67 Na6 Na2 36.32(6) . .
N41 Na6 Na3 111.34(9) . .
N66 Na6 Na3 94.98(8) . .
N28 Na6 Na3 49.18(7) . .
O1 Na6 Na3 34.70(6) . .
Na4 Na6 Na3 43.30(4) . .
Na7 Na6 Na3 89.58(5) . .
N40 Na6 Na3 86.35(7) . .
Na5 Na6 Na3 47.36(4) . .
N67 Na6 Na3 98.12(6) . .
Na2 Na6 Na3 62.48(3) . .
N1 Na7 N41 141.53(12) . .
N1 Na7 N67 107.56(11) . .
N41 Na7 N67 108.62(10) . .
N1 Na7 O1 86.51(10) . .
N41 Na7 O1 86.49(10) . .
N67 Na7 O1 81.16(10) . .
N1 Na7 N40 114.19(11) . .
N41 Na7 N40 28.18(9) . .
N67 Na7 N40 129.35(10) . .
O1 Na7 N40 74.25(9) . .
N1 Na7 Na6 138.91(10) . .
N41 Na7 Na6 50.10(8) . .
N67 Na7 Na6 68.19(8) . .
O1 Na7 Na6 52.47(6) . .
N40 Na7 Na6 61.63(7) . .
N1 Na7 Na2 65.20(8) . .
N41 Na7 Na2 134.41(9) . .
N67 Na7 Na2 50.59(7) . .
O1 Na7 Na2 53.61(7) . .
N40 Na7 Na2 127.83(8) . .
Na6 Na7 Na2 85.38(5) . .
N1 Na7 Na1 49.55(8) . .
N41 Na7 Na1 112.83(9) . .
N67 Na7 Na1 97.01(8) . .
O1 Na7 Na1 37.19(6) . .
N40 Na7 Na1 89.32(8) . .
Na6 Na7 Na1 89.61(5) . .
Na2 Na7 Na1 48.66(4) . .
N1 Na7 Na5 104.31(9) . .
N41 Na7 Na5 51.01(8) . .
N67 Na7 Na5 109.09(8) . .
O1 Na7 Na5 40.04(6) . .
N40 Na7 Na5 34.22(6) . .
Na6 Na7 Na5 47.10(4) . .
Na2 Na7 Na5 93.65(5) . .
Na1 Na7 Na5 62.12(4) . .
N1 Na7 Na4 100.44(9) . .
N41 Na7 Na4 91.30(8) . .
N67 Na7 Na4 52.59(7) . .
O1 Na7 Na4 29.15(6) . .
N40 Na7 Na4 91.76(7) . .
Na6 Na7 Na4 42.92(4) . .
Na2 Na7 Na4 43.13(4) . .
Na1 Na7 Na4 58.09(4) . .
Na5 Na7 Na4 60.41(4) . .
Na4 O1 Na1 112.23(12) . .
Na4 O1 Na6 73.47(8) . .
Na1 O1 Na6 174.00(13) . .
Na4 O1 Na2 72.20(8) . .
Na1 O1 Na2 72.91(8) . .
Na6 O1 Na2 107.99(10) . .
Na4 O1 Na7 118.97(10) . .
Na1 O1 Na7 102.68(10) . .
Na6 O1 Na7 72.28(8) . .
Na2 O1 Na7 72.59(8) . .
Na4 O1 Na3 71.31(8) . .
Na1 O1 Na3 71.88(8) . .
Na6 O1 Na3 112.56(10) . .
Na2 O1 Na3 112.98(11) . .
Na7 O1 Na3 169.71(12) . .
Na4 O1 Na5 111.10(10) . .
Na1 O1 Na5 107.15(10) . .
Na6 O1 Na5 71.53(8) . .
Na2 O1 Na5 176.07(12) . .
Na7 O1 Na5 103.68(10) . .
Na3 O1 Na5 70.52(7) . .
C5 N1 N2 108.0(3) . .
C5 N1 Na7 128.2(2) . .
N2 N1 Na7 118.63(18) . .
C5 N1 Na1 133.4(2) . .
N2 N1 Na1 55.72(15) . .
Na7 N1 Na1 93.11(10) . .
C5 N1 Na2 147.6(2) . .
N2 N1 Na2 50.29(13) . .
Na7 N1 Na2 68.47(8) . .
Na1 N1 Na2 59.84(7) . .
C3 N2 N1 107.7(3) . .
C3 N2 Na2 139.7(2) . .
N1 N2 Na2 101.62(17) . .
C3 N2 Na1 126.2(2) . .
N1 N2 Na1 95.69(18) . .
Na2 N2 Na1 76.20(10) . .
N2 C3 C4 108.9(3) . .
N2 C3 C6 121.8(3) . .
C4 C3 C6 129.2(3) . .
C3 C4 C5 106.8(3) . .
N1 C5 C4 108.7(3) . .
N1 C5 C10 122.0(3) . .
C4 C5 C10 129.2(3) . .
C9 C6 C7 108.0(3) . .
C9 C6 C3 109.4(3) . .
C7 C6 C3 112.6(3) . .
C9 C6 C8 108.9(3) . .
C7 C6 C8 108.5(3) . .
C3 C6 C8 109.5(3) . .
C12 C10 C13 108.8(3) . .
C12 C10 C5 108.8(3) . .
C13 C10 C5 113.4(3) . .
C12 C10 C11 109.8(3) . .
C13 C10 C11 107.5(3) . .
C5 C10 C11 108.5(3) . .
C18 N14 N15 107.6(2) . .
C18 N14 Na4 129.7(2) . .
N15 N14 Na4 103.81(18) . .
C18 N14 Na2 125.7(2) . .
N15 N14 Na2 112.18(18) . .
Na4 N14 Na2 73.58(9) . .
C16 N15 N14 107.1(2) . .
C16 N15 Na3 125.5(2) . .
N14 N15 Na3 111.90(18) . .
C16 N15 Na1 132.3(2) . .
N14 N15 Na1 103.64(18) . .
Na3 N15 Na1 71.93(9) . .
C16 N15 Na4 138.4(2) . .
N14 N15 Na4 49.52(14) . .
Na3 N15 Na4 62.39(7) . .
Na1 N15 Na4 89.18(9) . .
N15 C16 C17 110.4(3) . .
N15 C16 C19 122.6(3) . .
C17 C16 C19 126.9(3) . .
C16 C17 C18 104.7(3) . .
N14 C18 C17 110.1(3) . .
N14 C18 C23 122.5(3) . .
C17 C18 C23 127.3(3) . .
C22 C19 C16 108.5(3) . .
C22 C19 C20 109.1(3) . .
C16 C19 C20 111.7(3) . .
C22 C19 C21 108.8(3) . .
C16 C19 C21 110.1(3) . .
C20 C19 C21 108.6(3) . .
C24 C23 C18 108.2(3) . .
C24 C23 C26 109.6(3) . .
C18 C23 C26 111.4(3) . .
C24 C23 C25 108.1(3) . .
C18 C23 C25 110.4(3) . .
C26 C23 C25 109.1(3) . .
C31 N27 N28 107.9(3) . .
C31 N27 Na3 125.5(2) . .
N28 N27 Na3 110.93(17) . .
C31 N27 Na4 129.6(2) . .
N28 N27 Na4 105.27(18) . .
Na3 N27 Na4 73.31(9) . .
C29 N28 N27 107.6(3) . .
C29 N28 Na5 122.4(2) . .
N27 N28 Na5 109.47(17) . .
C29 N28 Na6 126.9(2) . .
N27 N28 Na6 109.61(19) . .
Na5 N28 Na6 77.68(10) . .
N28 C29 C30 109.3(3) . .
N28 C29 C32 121.0(3) . .
C30 C29 C32 129.7(3) . .
C31 C30 C29 106.3(3) . .
N27 C31 C30 109.0(3) . .
N27 C31 C36 121.9(3) . .
C30 C31 C36 129.1(3) . .
C34 C32 C335 68.6(6) . .
C34 C32 C35 123.3(7) . .
C335 C32 C35 118.2(7) . .
C34 C32 C29 113.4(5) . .
C335 C32 C29 109.6(5) . .
C35 C32 C29 115.0(5) . .
C34 C32 C334 112.0(7) . .
C335 C32 C334 130.8(6) . .
C29 C32 C334 113.7(4) . .
C34 C32 C33 107.8(6) . .
C35 C32 C33 85.2(6) . .
C29 C32 C33 106.2(4) . .
C334 C32 C33 102.9(6) . .
C335 C32 C333 100.0(5) . .
C35 C32 C333 108.1(6) . .
C29 C32 C333 103.8(4) . .
C334 C32 C333 91.4(5) . .
C33 C32 C333 137.6(5) . .
C339 C36 C38 128.9(6) . .
C339 C36 C31 114.9(5) . .
C38 C36 C31 112.5(4) . .
C339 C36 C338 110.6(7) . .
C31 C36 C338 106.1(5) . .
C339 C36 C37 72.9(7) . .
C38 C36 C37 108.4(6) . .
C31 C36 C37 109.0(4) . .
C338 C36 C37 138.8(6) . .
C339 C36 C337 109.4(7) . .
C38 C36 C337 71.0(6) . .
C31 C36 C337 108.9(5) . .
C338 C36 C337 106.6(6) . .
C38 C36 C39 108.8(6) . .
C31 C36 C39 111.8(4) . .
C338 C36 C39 79.7(6) . .
C37 C36 C39 106.0(5) . .
C337 C36 C39 135.1(6) . .
C44 N40 N41 106.8(3) . .
C44 N40 Na5 126.7(2) . .
N41 N40 Na5 115.1(2) . .
C44 N40 Na7 128.7(2) . .
N41 N40 Na7 55.49(16) . .
Na5 N40 Na7 102.42(11) . .
C44 N40 Na6 147.8(2) . .
N41 N40 Na6 48.06(15) . .
Na5 N40 Na6 67.71(8) . .
Na7 N40 Na6 59.39(7) . .
C42 N41 N40 108.3(3) . .
C42 N41 Na6 139.1(2) . .
N40 N41 Na6 105.5(2) . .
C42 N41 Na7 121.1(2) . .
N40 N41 Na7 96.33(19) . .
Na6 N41 Na7 76.51(10) . .
N41 C42 C43 109.8(3) . .
N41 C42 C45 121.9(3) . .
C43 C42 C45 128.3(4) . .
C42 C43 C44 104.8(4) . .
N40 C44 C43 110.4(3) . .
N40 C44 C49 122.1(3) . .
C43 C44 C49 127.5(4) . .
C46 C45 C48 109.9(4) . .
C46 C45 C42 111.5(3) . .
C48 C45 C42 110.0(4) . .
C46 C45 C47 106.8(5) . .
C48 C45 C47 107.9(5) . .
C42 C45 C47 110.6(3) . .
C50 C49 C44 108.8(3) . .
C50 C49 C52 110.9(4) . .
C44 C49 C52 112.5(3) . .
C50 C49 C51 107.3(4) . .
C44 C49 C51 110.2(4) . .
C52 C49 C51 107.0(4) . .
C57 N53 N54 105.7(3) . .
C57 N53 Na1 127.9(2) . .
N54 N53 Na1 124.56(19) . .
C57 N53 Na3 144.3(2) . .
N54 N53 Na3 58.59(15) . .
Na1 N53 Na3 68.87(8) . .
C55 N54 N53 109.1(3) . .
C55 N54 Na3 139.7(2) . .
N53 N54 Na3 90.54(17) . .
C55 N54 Na5 121.0(2) . .
N53 N54 Na5 108.77(19) . .
Na3 N54 Na5 82.27(10) . .
C56 C55 N54 108.8(3) . .
C56 C55 C58 129.0(3) . .
N54 C55 C58 122.1(3) . .
C55 C56 C57 105.5(3) . .
N53 C57 C56 111.0(3) . .
N53 C57 C62 121.4(3) . .
C56 C57 C62 127.6(3) . .
C55 C58 C61 110.9(3) . .
C55 C58 C60 109.6(3) . .
C61 C58 C60 110.8(3) . .
C55 C58 C59 111.4(3) . .
C61 C58 C59 105.1(3) . .
C60 C58 C59 108.9(3) . .
C57 C62 C65 108.9(3) . .
C57 C62 C64 107.8(3) . .
C65 C62 C64 110.8(3) . .
C57 C62 C63 112.7(3) . .
C65 C62 C63 108.1(3) . .
C64 C62 C63 108.7(3) . .
C70 N66 N67 106.4(3) . .
C70 N66 Na6 126.9(2) . .
N67 N66 Na6 103.89(18) . .
C70 N66 Na4 126.0(2) . .
N67 N66 Na4 117.66(19) . .
Na6 N66 Na4 71.86(9) . .
C70 N66 Na2 135.4(2) . .
N67 N66 Na2 54.74(15) . .
Na6 N66 Na2 97.71(10) . .
Na4 N66 Na2 64.13(7) . .
C68 N67 N66 108.8(3) . .
C68 N67 Na2 128.2(2) . .
N66 N67 Na2 96.93(18) . .
C68 N67 Na7 129.0(2) . .
N66 N67 Na7 111.74(19) . .
Na2 N67 Na7 75.66(9) . .
C68 N67 Na6 136.7(2) . .
N66 N67 Na6 50.04(15) . .
Na2 N67 Na6 94.20(10) . .
Na7 N67 Na6 62.78(8) . .
N67 C68 C69 108.7(3) . .
N67 C68 C71 123.9(3) . .
C69 C68 C71 127.3(3) . .
C68 C69 C70 106.0(3) . .
N66 C70 C69 110.1(3) . .
N66 C70 C75 121.0(3) . .
C69 C70 C75 128.8(3) . .
C74 C71 C72 110.6(5) . .
C74 C71 C68 111.8(3) . .
C72 C71 C68 109.3(4) . .
C74 C71 C73 106.4(4) . .
C72 C71 C73 107.6(5) . .
C68 C71 C73 111.0(3) . .
C70 C75 C77 108.5(3) . .
C70 C75 C78 108.1(3) . .
C77 C75 C78 110.7(3) . .
C70 C75 C76 112.3(3) . .
C77 C75 C76 108.1(3) . .
C78 C75 C76 109.2(3) . .
N79 Na8 N118 138.20(12) . .
N79 Na8 O2 87.43(10) . .
N118 Na8 O2 85.08(10) . .
N79 Na8 N93 109.07(11) . .
N118 Na8 N93 109.96(10) . .
O2 Na8 N93 80.03(10) . .
N79 Na8 N80 28.68(9) . .
N118 Na8 N80 110.40(10) . .
O2 Na8 N80 74.84(9) . .
N93 Na8 N80 129.70(10) . .
N79 Na8 Na10 136.25(9) . .
N118 Na8 Na10 64.82(8) . .
O2 Na8 Na10 53.41(6) . .
N93 Na8 Na10 51.68(7) . .
N80 Na8 Na10 128.02(8) . .
N79 Na8 Na9 50.19(8) . .
N118 Na8 Na9 137.89(9) . .
O2 Na8 Na9 52.84(7) . .
N93 Na8 Na9 68.28(8) . .
N80 Na8 Na9 61.74(7) . .
Na10 Na8 Na9 87.38(6) . .
N79 Na8 Na14 55.59(8) . .
N118 Na8 Na14 97.26(9) . .
O2 Na8 Na14 37.91(6) . .
N93 Na8 Na14 109.18(8) . .
N80 Na8 Na14 37.09(6) . .
Na10 Na8 Na14 90.94(5) . .
Na9 Na8 Na14 49.90(4) . .
N79 Na8 Na11 92.68(8) . .
N118 Na8 Na11 101.80(8) . .
O2 Na8 Na11 31.82(6) . .
N93 Na8 Na11 48.89(7) . .
N80 Na8 Na11 94.17(7) . .
Na10 Na8 Na11 43.98(4) . .
Na9 Na8 Na11 43.48(4) . .
Na14 Na8 Na11 62.37(4) . .
N79 Na8 Na12 113.19(9) . .
N118 Na8 Na12 47.78(7) . .
O2 Na8 Na12 37.40(6) . .
N93 Na8 Na12 96.65(8) . .
N80 Na8 Na12 88.99(7) . .
Na10 Na8 Na12 47.70(4) . .
Na9 Na8 Na12 90.12(5) . .
Na14 Na8 Na12 57.86(4) . .
Na11 Na8 Na12 60.76(4) . .
N79 Na9 N92 115.08(11) . .
N79 Na9 N144 119.51(11) . .
N92 Na9 N144 122.68(11) . .
N79 Na9 O2 88.98(10) . .
N92 Na9 O2 83.43(10) . .
N144 Na9 O2 81.42(9) . .
N79 Na9 Na11 138.66(9) . .
N92 Na9 Na11 53.50(7) . .
N144 Na9 Na11 73.95(8) . .
O2 Na9 Na11 52.55(7) . .
N79 Na9 Na8 50.79(8) . .
N92 Na9 Na8 74.32(8) . .
N144 Na9 Na8 131.88(9) . .
O2 Na9 Na8 54.27(7) . .
Na11 Na9 Na8 90.10(6) . .
N79 Na9 N80 26.65(9) . .
N92 Na9 N80 131.72(10) . .
N144 Na9 N80 95.29(10) . .
O2 Na9 N80 73.24(9) . .
Na11 Na9 N80 125.55(8) . .
Na8 Na9 N80 57.66(7) . .
N79 Na9 N145 140.46(10) . .
N92 Na9 N145 96.62(9) . .
N144 Na9 N145 26.55(8) . .
O2 Na9 N145 71.02(8) . .
Na11 Na9 N145 48.00(6) . .
Na8 Na9 N145 125.07(7) . .
N80 Na9 N145 113.88(9) . .
N79 Na9 Na14 72.84(8) . .
N92 Na9 Na14 135.30(9) . .
N144 Na9 Na14 54.52(8) . .
O2 Na9 Na14 52.04(7) . .
Na11 Na9 Na14 90.40(5) . .
Na8 Na9 Na14 81.26(5) . .
N80 Na9 Na14 46.21(6) . .
N145 Na9 Na14 67.94(6) . .
N79 Na9 Na13 113.22(9) . .
N92 Na9 Na13 97.08(8) . .
N144 Na9 Na13 46.10(7) . .
O2 Na9 Na13 36.58(6) . .
Na11 Na9 Na13 45.37(4) . .
Na8 Na9 Na13 90.67(5) . .
N80 Na9 Na13 88.69(7) . .
N145 Na9 Na13 35.66(6) . .
Na14 Na9 Na13 45.83(4) . .
N79 Na9 Na10 95.73(8) . .
N92 Na9 Na10 50.02(7) . .
N144 Na9 Na10 107.28(8) . .
O2 Na9 Na10 34.64(6) . .
Na11 Na9 Na10 44.60(4) . .
Na8 Na9 Na10 45.59(4) . .
N80 Na9 Na10 93.61(7) . .
N145 Na9 Na10 86.76(6) . .
Na14 Na9 Na10 86.33(4) . .
Na13 Na9 Na10 62.23(3) . .
N119 Na10 N93 126.02(11) . .
N119 Na10 N105 112.96(11) . .
N93 Na10 N105 118.68(11) . .
N119 Na10 O2 89.72(10) . .
N93 Na10 O2 84.14(10) . .
N105 Na10 O2 80.64(9) . .
N119 Na10 Na11 138.65(9) . .
N93 Na10 Na11 71.79(8) . .
N105 Na10 Na11 52.21(7) . .
O2 Na10 Na11 52.32(7) . .
N119 Na10 N118 28.30(8) . .
N93 Na10 N118 99.27(10) . .
N105 Na10 N118 132.95(10) . .
O2 Na10 N118 76.47(9) . .
Na11 Na10 N118 128.31(8) . .
N119 Na10 Na8 76.51(8) . .
N93 Na10 Na8 56.21(8) . .
N105 Na10 Na8 135.56(9) . .
O2 Na10 Na8 55.44(7) . .
Na11 Na10 Na8 91.02(6) . .
N118 Na10 Na8 48.45(6) . .
N119 Na10 Na12 51.22(8) . .
N93 Na10 Na12 137.60(9) . .
N105 Na10 Na12 70.47(8) . .
O2 Na10 Na12 55.29(7) . .
Na11 Na10 Na12 89.57(5) . .
N118 Na10 Na12 62.66(7) . .
Na8 Na10 Na12 87.52(5) . .
N119 Na10 Na9 114.24(8) . .
N93 Na10 Na9 49.89(8) . .
N105 Na10 Na9 93.56(8) . .
O2 Na10 Na9 34.91(6) . .
Na11 Na10 Na9 44.07(4) . .
N118 Na10 Na9 90.52(7) . .
Na8 Na10 Na9 47.03(4) . .
Na12 Na10 Na9 90.17(4) . .
N119 Na10 Na13 96.59(8) . .
N93 Na10 Na13 105.88(8) . .
N105 Na10 Na13 48.15(7) . .
O2 Na10 Na13 33.23(6) . .
Na11 Na10 Na13 43.11(4) . .
N118 Na10 Na13 97.51(7) . .
Na8 Na10 Na13 88.61(5) . .
Na12 Na10 Na13 46.47(4) . .
Na9 Na10 Na13 58.39(3) . .
N105 Na11 O2 84.26(10) . .
N105 Na11 N92 121.39(11) . .
O2 Na11 N92 86.04(10) . .
N105 Na11 N145 119.66(11) . .
O2 Na11 N145 85.43(10) . .
N92 Na11 N145 116.90(10) . .
N105 Na11 Na9 139.43(9) . .
O2 Na11 Na9 56.22(7) . .
N92 Na11 Na9 53.76(7) . .
N145 Na11 Na9 70.24(7) . .
N105 Na11 Na10 54.78(8) . .
O2 Na11 Na10 55.37(7) . .
N92 Na11 Na10 72.59(8) . .
N145 Na11 Na10 139.90(9) . .
Na9 Na11 Na10 91.33(6) . .
N105 Na11 Na13 73.01(8) . .
O2 Na11 Na13 56.41(7) . .
N92 Na11 Na13 139.69(9) . .
N145 Na11 Na13 52.44(7) . .
Na9 Na11 Na13 89.96(5) . .
Na10 Na11 Na13 93.93(5) . .
N105 Na11 N106 26.17(8) . .
O2 Na11 N106 70.54(8) . .
N92 Na11 N106 138.39(10) . .
N145 Na11 N106 95.57(9) . .
Na9 Na11 N106 125.29(7) . .
Na10 Na11 N106 65.80(6) . .
Na13 Na11 N106 46.83(6) . .
N105 Na11 Na8 96.09(8) . .
O2 Na11 Na8 34.21(6) . .
N92 Na11 Na8 52.78(8) . .
N145 Na11 Na8 107.03(8) . .
Na9 Na11 Na8 46.42(4) . .
Na10 Na11 Na8 44.99(4) . .
Na13 Na11 Na8 90.57(4) . .
N106 Na11 Na8 94.78(6) . .
N105 Na11 Na14 103.90(8) . .
O2 Na11 Na14 31.44(6) . .
N92 Na11 Na14 96.36(8) . .
N145 Na11 Na14 54.39(7) . .
Na9 Na11 Na14 46.72(4) . .
Na10 Na11 Na14 86.81(5) . .
Na13 Na11 Na14 44.09(4) . .
N106 Na11 Na14 81.43(6) . .
Na8 Na11 Na14 56.44(4) . .
N105 Na11 Na12 50.05(7) . .
O2 Na11 Na12 35.21(6) . .
N92 Na11 Na12 110.28(8) . .
N145 Na11 Na12 96.52(8) . .
Na9 Na11 Na12 91.41(5) . .
Na10 Na11 Na12 47.14(4) . .
Na13 Na11 Na12 46.79(4) . .
N106 Na11 Na12 36.22(6) . .
Na8 Na11 Na12 59.77(3) . .
Na14 Na11 Na12 55.75(4) . .
N131 Na12 N119 131.60(11) . .
N131 Na12 N106 111.08(11) . .
N119 Na12 N106 111.68(10) . .
N131 Na12 O2 83.78(10) . .
N119 Na12 O2 84.42(9) . .
N106 Na12 O2 77.34(9) . .
N131 Na12 Na13 66.81(8) . .
N119 Na12 Na13 133.34(9) . .
N106 Na12 Na13 49.40(7) . .
O2 Na12 Na13 52.15(6) . .
N131 Na12 Na10 134.07(9) . .
N119 Na12 Na10 48.65(7) . .
N106 Na12 Na10 70.20(8) . .
O2 Na12 Na10 50.88(6) . .
Na13 Na12 Na10 86.72(5) . .
N131 Na12 Na14 45.16(8) . .
N119 Na12 Na14 109.81(8) . .
N106 Na12 Na14 94.60(8) . .
O2 Na12 Na14 38.63(6) . .
Na13 Na12 Na14 47.45(4) . .
Na10 Na12 Na14 89.16(4) . .
N131 Na12 Na8 95.33(8) . .
N119 Na12 Na8 52.48(7) . .
N106 Na12 Na8 104.70(8) . .
O2 Na12 Na8 36.01(6) . .
Na13 Na12 Na8 87.98(5) . .
Na10 Na12 Na8 44.78(4) . .
Na14 Na12 Na8 58.31(4) . .
N131 Na12 Na11 102.28(9) . .
N119 Na12 Na11 91.02(8) . .
N106 Na12 Na11 46.76(7) . .
O2 Na12 Na11 31.56(6) . .
Na13 Na12 Na11 43.43(4) . .
Na10 Na12 Na11 43.28(4) . .
Na14 Na12 Na11 62.02(4) . .
Na8 Na12 Na11 59.47(4) . .
N132 Na13 N145 122.26(10) . .
N132 Na13 N106 117.15(11) . .
N145 Na13 N106 118.58(11) . .
N132 Na13 O2 91.23(10) . .
N145 Na13 O2 82.95(10) . .
N106 Na13 O2 81.57(9) . .
N132 Na13 Na11 142.07(9) . .
N145 Na13 Na11 53.32(7) . .
N106 Na13 Na11 70.90(8) . .
O2 Na13 Na11 51.87(7) . .
N132 Na13 Na14 53.07(8) . .
N145 Na13 Na14 79.36(8) . .
N106 Na13 Na14 130.59(9) . .
O2 Na13 Na14 53.70(7) . .
Na11 Na13 Na14 92.42(5) . .
N132 Na13 N144 96.44(9) . .
N145 Na13 N144 27.82(8) . .
N106 Na13 N144 137.12(10) . .
O2 Na13 N144 71.28(8) . .
Na11 Na13 N144 66.25(7) . .
Na14 Na13 N144 51.90(7) . .
N132 Na13 N131 26.24(9) . .
N145 Na13 N131 135.33(9) . .
N106 Na13 N131 95.02(10) . .
O2 Na13 N131 73.27(9) . .
Na11 Na13 N131 124.37(8) . .
Na14 Na13 N131 56.04(6) . .
N144 Na13 N131 107.59(9) . .
N132 Na13 Na12 71.99(8) . .
N145 Na13 Na12 137.28(9) . .
N106 Na13 Na12 52.94(8) . .
O2 Na13 Na12 55.24(7) . .
Na11 Na13 Na12 89.78(5) . .
Na14 Na13 Na12 81.96(6) . .
N144 Na13 Na12 124.23(8) . .
N131 Na13 Na12 45.97(6) . .
N132 Na13 Na9 101.33(8) . .
N145 Na13 Na9 48.33(7) . .
N106 Na13 Na9 107.09(8) . .
O2 Na13 Na9 36.10(6) . .
Na11 Na13 Na9 44.67(4) . .
Na14 Na13 Na9 48.58(4) . .
N144 Na13 Na9 36.24(6) . .
N131 Na13 Na9 96.19(7) . .
Na12 Na13 Na9 91.22(5) . .
N132 Na13 Na10 111.12(9) . .
N145 Na13 Na10 93.60(8) . .
N106 Na13 Na10 49.93(7) . .
O2 Na13 Na10 32.56(6) . .
Na11 Na13 Na10 42.96(4) . .
Na14 Na13 Na10 85.87(5) . .
N144 Na13 Na10 94.83(7) . .
N131 Na13 Na10 86.25(7) . .
Na12 Na13 Na10 46.82(4) . .
Na9 Na13 Na10 59.38(3) . .
N80 Na14 N132 143.28(12) . .
N80 Na14 O2 86.21(10) . .
N132 Na14 O2 90.73(10) . .
N80 Na14 N144 109.67(11) . .
N132 Na14 N144 105.58(11) . .
O2 Na14 N144 78.91(10) . .
N80 Na14 N131 114.24(11) . .
N132 Na14 N131 30.11(9) . .
O2 Na14 N131 78.49(9) . .
N144 Na14 N131 128.51(10) . .
N80 Na14 Na13 141.34(9) . .
N132 Na14 Na13 50.88(8) . .
O2 Na14 Na13 55.19(7) . .
N144 Na14 Na13 64.67(7) . .
N131 Na14 Na13 64.38(7) . .
N80 Na14 Na9 66.56(8) . .
N132 Na14 Na9 135.90(9) . .
O2 Na14 Na9 52.57(7) . .
N144 Na14 Na9 50.13(7) . .
N131 Na14 Na9 131.05(8) . .
Na13 Na14 Na9 85.59(5) . .
N80 Na14 Na12 103.10(9) . .
N132 Na14 Na12 55.17(8) . .
O2 Na14 Na12 41.42(6) . .
N144 Na14 Na12 108.05(8) . .
N131 Na14 Na12 37.08(6) . .
Na13 Na14 Na12 50.59(4) . .
Na9 Na14 Na12 93.98(5) . .
N80 Na14 Na8 47.32(7) . .
N132 Na14 Na8 118.77(9) . .
O2 Na14 Na8 39.08(6) . .
N144 Na14 Na8 96.93(8) . .
N131 Na14 Na8 93.65(8) . .
Na13 Na14 Na8 94.24(5) . .
Na9 Na14 Na8 48.84(4) . .
Na12 Na14 Na8 63.83(4) . .
N80 Na14 Na11 101.96(9) . .
N132 Na14 Na11 93.02(8) . .
O2 Na14 Na11 30.11(6) . .
N144 Na14 Na11 49.48(7) . .
N131 Na14 Na11 95.24(7) . .
Na13 Na14 Na11 43.49(4) . .
Na9 Na14 Na11 42.88(3) . .
Na12 Na14 Na11 62.23(3) . .
Na8 Na14 Na11 61.19(4) . .
Na11 O2 Na14 118.45(11) . .
Na11 O2 Na10 72.31(8) . .
Na14 O2 Na10 169.23(13) . .
Na11 O2 Na9 71.23(8) . .
Na14 O2 Na9 75.39(8) . .
Na10 O2 Na9 110.45(10) . .
Na11 O2 Na13 71.72(8) . .
Na14 O2 Na13 71.11(8) . .
Na10 O2 Na13 114.21(10) . .
Na9 O2 Na13 107.32(10) . .
Na11 O2 Na8 113.98(11) . .
Na14 O2 Na8 103.01(9) . .
Na10 O2 Na8 71.16(8) . .
Na9 O2 Na8 72.89(8) . .
Na13 O2 Na8 173.61(12) . .
Na11 O2 Na12 113.23(9) . .
Na14 O2 Na12 99.95(10) . .
Na10 O2 Na12 73.82(7) . .
Na9 O2 Na12 174.91(12) . .
Na13 O2 Na12 72.61(8) . .
Na8 O2 Na12 106.60(10) . .
C83 N79 N80 108.0(3) . .
C83 N79 Na9 136.6(2) . .
N80 N79 Na9 104.94(18) . .
C83 N79 Na8 122.8(2) . .
N80 N79 Na8 97.52(18) . .
Na9 N79 Na8 79.01(10) . .
C81 N80 N79 108.1(3) . .
C81 N80 Na14 129.8(3) . .
N79 N80 Na14 115.57(19) . .
C81 N80 Na8 131.0(2) . .
N79 N80 Na8 53.80(14) . .
Na14 N80 Na8 95.59(10) . .
C81 N80 Na9 146.1(2) . .
N79 N80 Na9 48.41(14) . .
Na14 N80 Na9 67.23(8) . .
Na8 N80 Na9 60.60(7) . .
N80 C81 C82 108.8(3) . .
N80 C81 C84 122.7(3) . .
C82 C81 C84 128.5(3) . .
C83 C82 C81 106.4(3) . .
N79 C83 C82 108.8(3) . .
N79 C83 C88 121.2(3) . .
C82 C83 C88 130.0(3) . .
C87 C84 C81 109.7(3) . .
C87 C84 C85 108.0(3) . .
C81 C84 C85 112.2(3) . .
C87 C84 C86 108.6(3) . .
C81 C84 C86 109.5(3) . .
C85 C84 C86 108.7(3) . .
C91 C88 C83 109.7(3) . .
C91 C88 C89 106.2(3) . .
C83 C88 C89 110.5(3) . .
C91 C88 C90 108.8(4) . .
C83 C88 C90 111.0(3) . .
C89 C88 C90 110.5(4) . .
C94 N92 N93 107.0(3) . .
C94 N92 Na11 131.5(2) . .
N93 N92 Na11 107.60(19) . .
C94 N92 Na9 125.3(2) . .
N93 N92 Na9 108.1(2) . .
Na11 N92 Na9 72.75(9) . .
C96 N93 N92 107.5(3) . .
C96 N93 Na10 129.7(2) . .
N92 N93 Na10 108.0(2) . .
C96 N93 Na8 125.8(2) . .
N92 N93 Na8 109.30(19) . .
Na10 N93 Na8 72.11(9) . .
N92 C94 C95 110.0(3) . .
N92 C94 C97 121.6(3) . .
C95 C94 C97 128.3(3) . .
C96 C95 C94 105.2(3) . .
N93 C96 C95 110.4(3) . .
N93 C96 C101 122.0(3) . .
C95 C96 C101 127.6(4) . .
C98 C97 C94 111.0(3) . .
C98 C97 C100 108.0(3) . .
C94 C97 C100 108.9(3) . .
C98 C97 C99 108.3(3) . .
C94 C97 C99 111.2(3) . .
C100 C97 C99 109.3(3) . .
C403 C101 C103 131.2(7) . .
C403 C101 C96 115.2(5) . .
C103 C101 C96 113.3(6) . .
C403 C101 C104 51.4(6) . .
C103 C101 C104 113.3(6) . .
C96 C101 C104 111.4(4) . .
C403 C101 C404 113.9(6) . .
C96 C101 C404 107.4(5) . .
C104 C101 C404 141.0(5) . .
C403 C101 C402 112.1(6) . .
C103 C101 C402 56.1(5) . .
C96 C101 C402 107.2(4) . .
C104 C101 C402 65.1(5) . .
C404 C101 C402 99.6(5) . .
C403 C101 C102 49.3(6) . .
C103 C101 C102 108.6(6) . .
C96 C101 C102 109.4(4) . .
C104 C101 C102 99.8(5) . .
C404 C101 C102 70.5(5) . .
C402 C101 C102 143.3(5) . .
C109 N105 N106 108.4(3) . .
C109 N105 Na11 126.2(2) . .
N106 N105 Na11 105.89(17) . .
C109 N105 Na10 127.8(2) . .
N106 N105 Na10 110.79(18) . .
Na11 N105 Na10 73.01(9) . .
C107 N106 N105 107.8(3) . .
C107 N106 Na13 123.3(2) . .
N105 N106 Na13 110.21(18) . .
C107 N106 Na12 126.4(2) . .
N105 N106 Na12 108.26(18) . .
Na13 N106 Na12 77.66(9) . .
C107 N106 Na11 136.6(2) . .
N105 N106 Na11 47.94(13) . .
Na13 N106 Na11 62.27(7) . .
Na12 N106 Na11 97.02(9) . .
N106 C107 C108 108.7(3) . .
N106 C107 C110 122.1(3) . .
C108 C107 C110 129.2(3) . .
C107 C108 C109 106.7(3) . .
N105 C109 C108 108.4(3) . .
N105 C109 C114 121.9(3) . .
C108 C109 C114 129.8(3) . .
C113 C110 C107 109.4(3) . .
C113 C110 C111 108.2(4) . .
C107 C110 C111 111.7(3) . .
C113 C110 C112 108.7(3) . .
C107 C110 C112 109.3(3) . .
C111 C110 C112 109.4(3) . .
C115 C114 C415 137.1(6) . .
C115 C114 C416 60.9(5) . .
C415 C114 C416 110.6(6) . .
C115 C114 C109 109.1(4) . .
C415 C114 C109 112.9(5) . .
C416 C114 C109 109.7(4) . .
C115 C114 C117 112.4(5) . .
C415 C114 C117 62.4(6) . .
C416 C114 C117 53.9(5) . .
C109 C114 C117 107.6(4) . .
C115 C114 C116 110.9(5) . .
C415 C114 C116 45.4(5) . .
C416 C114 C116 139.3(5) . .
C109 C114 C116 110.4(4) . .
C117 C114 C116 106.5(5) . .
C415 C114 C417 108.1(6) . .
C416 C114 C417 102.0(6) . .
C109 C114 C417 112.9(4) . .
C117 C114 C417 138.4(5) . .
C116 C114 C417 68.1(5) . .
C122 N118 N119 108.1(3) . .
C122 N118 Na8 128.1(2) . .
N119 N118 Na8 119.7(2) . .
C122 N118 Na10 147.7(2) . .
N119 N118 Na10 53.52(15) . .
Na8 N118 Na10 66.74(8) . .
C120 N119 N118 106.5(3) . .
C120 N119 Na10 141.1(2) . .
N118 N119 Na10 98.18(19) . .
C120 N119 Na12 119.8(2) . .
N118 N119 Na12 105.51(19) . .
Na10 N119 Na12 80.13(10) . .
N119 C120 C121 110.9(3) . .
N119 C120 C123 120.3(3) . .
C121 C120 C123 128.8(3) . .
C122 C121 C120 104.1(3) . .
N118 C122 C121 110.4(3) . .
N118 C122 C127 124.0(3) . .
C121 C122 C127 125.6(3) . .
C120 C123 C125 109.0(3) . .
C120 C123 C124 110.7(3) . .
C125 C123 C124 108.6(3) . .
C120 C123 C126 108.8(3) . .
C125 C123 C126 111.1(4) . .
C124 C123 C126 108.7(3) . .
C122 C127 C128 110.6(3) . .
C122 C127 C130 108.9(3) . .
C128 C127 C130 109.5(3) . .
C122 C127 C129 110.2(3) . .
C128 C127 C129 108.9(3) . .
C130 C127 C129 108.8(3) . .
C135 N131 N132 107.2(3) . .
C135 N131 Na12 125.9(2) . .
N132 N131 Na12 113.8(2) . .
C135 N131 Na14 134.1(2) . .
N132 N131 Na14 58.89(16) . .
Na12 N131 Na14 97.76(11) . .
C135 N131 Na13 145.4(2) . .
N132 N131 Na13 47.10(15) . .
Na12 N131 Na13 67.22(8) . .
Na14 N131 Na13 59.58(7) . .
C133 N132 N131 107.9(3) . .
C133 N132 Na13 136.4(2) . .
N131 N132 Na13 106.7(2) . .
C133 N132 Na14 128.5(2) . .
N131 N132 Na14 91.00(19) . .
Na13 N132 Na14 76.05(10) . .
N132 C133 C134 109.8(3) . .
N132 C133 C136 121.9(3) . .
C134 C133 C136 128.3(3) . .
C133 C134 C135 105.3(3) . .
N131 C135 C134 109.8(3) . .
N131 C135 C140 122.0(3) . .
C134 C135 C140 128.2(3) . .
C137 C136 C133 108.2(3) . .
C137 C136 C138 108.1(3) . .
C133 C136 C138 110.5(3) . .
C137 C136 C139 109.3(3) . .
C133 C136 C139 111.5(3) . .
C138 C136 C139 109.2(3) . .
C143 C140 C142 108.3(3) . .
C143 C140 C141 108.3(4) . .
C142 C140 C141 108.7(3) . .
C143 C140 C135 110.7(3) . .
C142 C140 C135 109.5(3) . .
C141 C140 C135 111.3(3) . .
C148 N144 N145 105.8(3) . .
C148 N144 Na9 124.3(2) . .
N145 N144 Na9 102.65(19) . .
C148 N144 Na14 128.9(2) . .
N145 N144 Na14 115.35(19) . .
Na9 N144 Na14 75.36(9) . .
C148 N144 Na13 137.5(2) . .
N145 N144 Na13 52.68(15) . .
Na9 N144 Na13 97.66(10) . .
Na14 N144 Na13 63.43(8) . .
C146 N145 N144 108.1(3) . .
C146 N145 Na13 130.6(2) . .
N144 N145 Na13 99.50(19) . .
C146 N145 Na11 127.7(2) . .
N144 N145 Na11 111.28(19) . .
Na13 N145 Na11 74.23(9) . .
C146 N145 Na9 133.2(2) . .
N144 N145 Na9 50.80(15) . .
Na13 N145 Na9 96.01(10) . .
Na11 N145 Na9 61.76(7) . .
N145 C146 C147 110.6(3) . .
N145 C146 C149 123.8(3) . .
C147 C146 C149 125.6(3) . .
C146 C147 C148 103.8(3) . .
N144 C148 C147 111.8(3) . .
N144 C148 C153 120.3(3) . .
C147 C148 C153 127.9(3) . .
C150 C149 C146 110.3(3) . .
C150 C149 C151 112.6(4) . .
C146 C149 C151 109.9(3) . .
C150 C149 C152 106.4(4) . .
C146 C149 C152 109.7(3) . .
C151 C149 C152 107.9(4) . .
C148 C153 C155 109.1(3) . .
C148 C153 C156 109.0(3) . .
C155 C153 C156 112.1(4) . .
C148 C153 C154 111.2(3) . .
C155 C153 C154 109.1(3) . .
C156 C153 C154 106.3(4) . .
C159 C157 C158 121.9(5) 3_566 .
C159 C158 C157 118.0(5) . .
C158 C159 C157 120.1(5) . 3_566
C161 C160 C162 121.3(4) . 3_666
C162 C161 C160 118.6(4) . .
C161 C162 C160 120.1(5) . 3_666
C164 C163 C165 120.0(5) . 3_767
C163 C164 C165 119.4(4) . .
C164 C165 C163 120.6(4) . 3_767
C167 C166 C168 120.7(4) . 3_667
C166 C167 C168 118.0(4) . .
C167 C168 C166 121.3(4) . 3_667
C170 C169 C174 117.6(6) . .
C171 C170 C169 122.3(6) . .
C170 C171 C172 121.7(5) . .
C171 C172 C173 120.9(5) . .
C172 C173 C174 119.5(5) . .
C173 C174 C169 118.0(5) . .
C180 C175 C176 120.2(4) . .
C177 C176 C175 119.9(4) . .
C176 C177 C178 119.6(4) . .
C177 C178 C179 120.4(4) . .
C180 C179 C178 119.7(4) . .
C179 C180 C175 120.2(4) . .
C182 C181 C186 119.1(7) . .
C183 C182 C181 120.9(6) . .
C182 C183 C184 116.2(6) . .
C185 C184 C183 125.1(9) . .
C186 C185 C184 115.2(10) . .
C185 C186 C181 123.5(11) . .
C192 C187 C188 120.4(4) . .
C187 C188 C189 120.8(4) . .
C190 C189 C188 118.6(5) . .
C189 C190 C191 121.1(4) . .
C190 C191 C192 119.4(4) . .
C187 C192 C191 119.8(4) . .
C194 C193 C198 118.8(7) . .
C193 C194 C195 119.9(8) . .
C194 C195 C196 120.3(7) . .
C197 C196 C195 119.6(6) . .
C196 C197 C198 118.7(7) . .
C197 C198 C193 121.5(8) . .
C200 C199 C204 122.0(4) . .
C199 C200 C201 118.7(5) . .
C202 C201 C200 119.3(5) . .
C201 C202 C203 121.3(5) . .
C204 C203 C202 119.6(5) . .
C203 C204 C199 119.1(5) . .
C206 C205 C210 118.9(7) . .
C205 C206 C207 122.1(7) . .
C208 C207 C206 120.1(7) . .
C207 C208 C209 118.1(6) . .
C210 C209 C208 120.3(6) . .
C209 C210 C205 120.5(7) . .
C212 C211 C216 118.9(4) . .
C211 C212 C213 120.0(4) . .
C212 C213 C214 121.3(4) . .
C215 C214 C213 119.0(4) . .
C214 C215 C216 119.0(4) . .
C211 C216 C215 121.6(4) . .
C218 C217 C220 120.8(4) . .
C217 C218 C221 120.1(5) . .
C220 C219 C222 120.8(5) . .
C219 C220 C217 119.1(5) . .
C222 C221 C218 117.9(5) . .
C219 C222 C221 121.2(5) . .
C228 C223 C224 120.5(4) . .
C225 C224 C223 119.8(4) . .
C224 C225 C226 119.8(4) . .
C225 C226 C227 120.7(4) . .
C228 C227 C226 118.6(4) . .
C223 C228 C227 120.7(4) . .

loop_
_geom_bond_atom_site_label_1
_geom_bond_atom_site_label_2
_geom_bond_distance
_geom_bond_site_symmetry_2
Na1 O1 2.357(3) .
Na1 N53 2.399(3) .
Na1 N2 2.407(3) .
Na1 N15 2.505(3) .
Na1 Na3 2.8865(19) .
Na1 Na2 2.893(2) .
Na1 N1 2.899(3) .
Na1 Na7 3.804(2) .
Na1 Na4 3.8809(19) .
Na1 Na5 4.101(2) .
Na2 N2 2.278(3) .
Na2 N67 2.370(3) .
Na2 N14 2.404(3) .
Na2 O1 2.507(3) .
Na2 Na4 2.8472(19) .
Na2 N66 2.881(3) .
Na2 N1 2.900(3) .
Na2 Na7 2.9717(19) .
Na2 Na6 3.9907(19) .
Na2 Na3 4.220(2) .
Na3 N54 2.294(3) .
Na3 N27 2.367(3) .
Na3 N15 2.408(3) .
Na3 O1 2.554(3) .
Na3 N53 2.688(3) .
Na3 Na4 2.846(2) .
Na3 Na5 3.055(2) .
Na3 Na6 4.142(2) .
Na4 O1 2.318(3) .
Na4 N14 2.350(3) .
Na4 N27 2.400(3) .
Na4 N66 2.435(3) .
Na4 Na6 2.8383(19) .
Na4 N15 3.000(3) .
Na4 Na7 4.163(2) .
Na4 Na5 4.171(2) .
Na5 N54 2.349(3) .
Na5 N40 2.376(3) .
Na5 N28 2.410(3) .
Na5 O1 2.732(3) .
Na5 Na6 3.025(2) .
Na5 Na7 4.126(2) .
Na6 N41 2.299(3) .
Na6 N66 2.402(3) .
Na6 N28 2.413(3) .
Na6 O1 2.426(3) .
Na6 Na7 2.913(2) .
Na6 N40 2.978(3) .
Na6 N67 3.042(3) .
Na7 N1 2.311(3) .
Na7 N41 2.405(3) .
Na7 N67 2.474(3) .
Na7 O1 2.513(3) .
Na7 N40 2.901(3) .
N1 C5 1.317(4) .
N1 N2 1.394(4) .
N2 C3 1.323(4) .
C3 C4 1.366(5) .
C3 C6 1.508(5) .
C4 C5 1.378(5) .
C5 C10 1.508(5) .
C6 C9 1.506(5) .
C6 C7 1.507(5) .
C6 C8 1.527(5) .
C10 C12 1.497(5) .
C10 C13 1.499(5) .
C10 C11 1.540(5) .
N14 C18 1.341(4) .
N14 N15 1.386(4) .
N15 C16 1.342(4) .
C16 C17 1.380(5) .
C16 C19 1.507(5) .
C17 C18 1.383(5) .
C18 C23 1.498(5) .
C19 C22 1.492(5) .
C19 C20 1.515(5) .
C19 C21 1.523(5) .
C23 C24 1.485(5) .
C23 C26 1.519(5) .
C23 C25 1.523(5) .
N27 C31 1.332(4) .
N27 N28 1.396(4) .
N28 C29 1.329(4) .
C29 C30 1.380(5) .
C29 C32 1.515(5) .
C30 C31 1.380(5) .
C31 C36 1.511(5) .
C32 C34 1.373(8) .
C32 C335 1.424(9) .
C32 C35 1.443(9) .
C32 C334 1.518(9) .
C32 C33 1.644(9) .
C32 C333 1.666(9) .
C36 C339 1.459(11) .
C36 C38 1.463(7) .
C36 C338 1.520(10) .
C36 C37 1.537(8) .
C36 C337 1.539(10) .
C36 C39 1.551(8) .
N40 C44 1.339(4) .
N40 N41 1.378(4) .
N41 C42 1.332(4) .
C42 C43 1.378(5) .
C42 C45 1.501(5) .
C43 C44 1.379(5) .
C44 C49 1.496(5) .
C45 C46 1.475(6) .
C45 C48 1.488(6) .
C45 C47 1.518(7) .
C49 C50 1.478(6) .
C49 C52 1.513(6) .
C49 C51 1.535(6) .
N53 C57 1.316(4) .
N53 N54 1.379(4) .
N54 C55 1.347(4) .
C55 C56 1.342(5) .
C55 C58 1.497(5) .
C56 C57 1.391(5) .
C57 C62 1.473(5) .
C58 C61 1.503(5) .
C58 C60 1.505(5) .
C58 C59 1.529(5) .
C62 C65 1.520(5) .
C62 C64 1.526(5) .
C62 C63 1.537(5) .
N66 C70 1.323(4) .
N66 N67 1.377(4) .
N67 C68 1.345(4) .
C68 C69 1.347(5) .
C68 C71 1.494(5) .
C69 C70 1.385(5) .
C70 C75 1.473(5) .
C71 C74 1.474(6) .
C71 C72 1.493(7) .
C71 C73 1.512(6) .
C75 C77 1.516(5) .
C75 C78 1.525(5) .
C75 C76 1.526(5) .
Na8 N79 2.336(3) .
Na8 N118 2.353(3) .
Na8 O2 2.514(3) .
Na8 N93 2.523(3) .
Na8 N80 2.870(3) .
Na8 Na10 2.889(2) .
Na8 Na9 2.960(2) .
Na8 Na14 3.886(2) .
Na8 Na11 4.086(2) .
Na8 Na12 4.098(2) .
Na9 N79 2.316(3) .
Na9 N92 2.374(3) .
Na9 N144 2.385(3) .
Na9 O2 2.468(3) .
Na9 Na11 2.8112(19) .
Na9 N80 2.992(3) .
Na9 N145 3.003(3) .
Na9 Na14 3.007(2) .
Na9 Na13 3.9986(19) .
Na9 Na10 4.040(2) .
Na10 N119 2.312(3) .
Na10 N93 2.382(3) .
Na10 N105 2.424(3) .
Na10 O2 2.451(3) .
Na10 Na11 2.8378(19) .
Na10 N118 2.846(3) .
Na10 Na12 3.034(2) .
Na10 Na13 4.1542(19) .
Na11 N105 2.345(3) .
Na11 O2 2.357(3) .
Na11 N92 2.366(3) .
Na11 N145 2.371(3) .
Na11 Na13 2.8456(18) .
Na11 N106 3.038(3) .
Na11 Na14 4.131(2) .
Na11 Na12 4.139(2) .
Na12 N131 2.353(3) .
Na12 N119 2.401(3) .
Na12 N106 2.464(3) .
Na12 O2 2.597(3) .
Na12 Na13 3.017(2) .
Na12 Na14 3.866(2) .
Na13 N132 2.300(3) .
Na13 N145 2.344(3) .
Na13 N106 2.345(3) .
Na13 O2 2.496(3) .
Na13 Na14 2.877(2) .
Na13 N144 2.907(3) .
Na13 N131 3.008(3) .
Na14 N80 2.354(3) .
Na14 N132 2.369(3) .
Na14 O2 2.450(3) .
Na14 N144 2.531(3) .
Na14 N131 2.767(3) .
N79 C83 1.321(4) .
N79 N80 1.389(4) .
N80 C81 1.320(4) .
C81 C82 1.378(5) .
C81 C84 1.507(5) .
C82 C83 1.378(5) .
C83 C88 1.509(5) .
C84 C87 1.488(5) .
C84 C85 1.511(5) .
C84 C86 1.526(6) .
C88 C91 1.476(5) .
C88 C89 1.510(6) .
C88 C90 1.513(6) .
N92 C94 1.349(4) .
N92 N93 1.386(4) .
N93 C96 1.336(4) .
C94 C95 1.375(5) .
C94 C97 1.512(5) .
C95 C96 1.374(5) .
C96 C101 1.516(5) .
C97 C98 1.506(5) .
C97 C100 1.513(5) .
C97 C99 1.521(5) .
C101 C403 1.302(9) .
C101 C103 1.331(8) .
C101 C104 1.599(9) .
C101 C404 1.606(10) .
C101 C402 1.615(8) .
C101 C102 1.621(9) .
N105 C109 1.318(4) .
N105 N106 1.393(4) .
N106 C107 1.319(4) .
C107 C108 1.377(5) .
C107 C110 1.512(5) .
C108 C109 1.379(5) .
C109 C114 1.512(5) .
C110 C113 1.478(5) .
C110 C111 1.523(5) .
C110 C112 1.536(5) .
C114 C115 1.452(7) .
C114 C415 1.465(10) .
C114 C416 1.511(9) .
C114 C117 1.522(7) .
C114 C116 1.526(8) .
C114 C417 1.591(9) .
N118 C122 1.336(4) .
N118 N119 1.363(4) .
N119 C120 1.329(4) .
C120 C121 1.379(5) .
C120 C123 1.481(5) .
C121 C122 1.355(5) .
C122 C127 1.491(5) .
C123 C125 1.516(5) .
C123 C124 1.523(5) .
C123 C126 1.523(5) .
C127 C128 1.497(5) .
C127 C130 1.523(5) .
C127 C129 1.533(5) .
N131 C135 1.345(4) .
N131 N132 1.388(4) .
N132 C133 1.341(4) .
C133 C134 1.381(5) .
C133 C136 1.517(5) .
C134 C135 1.385(5) .
C135 C140 1.514(5) .
C136 C137 1.490(5) .
C136 C138 1.518(5) .
C136 C139 1.533(5) .
C140 C143 1.493(5) .
C140 C142 1.505(5) .
C140 C141 1.508(5) .
N144 C148 1.323(4) .
N144 N145 1.376(4) .
N145 C146 1.338(4) .
C146 C147 1.351(5) .
C146 C149 1.495(5) .
C147 C148 1.383(5) .
C148 C153 1.482(5) .
C149 C150 1.488(5) .
C149 C151 1.497(6) .
C149 C152 1.537(5) .
C153 C155 1.491(5) .
C153 C156 1.507(5) .
C153 C154 1.546(5) .
C157 C159 1.341(7) 3_566
C157 C158 1.344(7) .
C158 C159 1.317(6) .
C160 C161 1.344(6) .
C160 C162 1.368(6) 3_666
C161 C162 1.327(6) .
C163 C164 1.367(6) .
C163 C165 1.385(6) 3_767
C164 C165 1.373(6) .
C166 C167 1.335(6) .
C166 C168 1.356(6) 3_667
C167 C168 1.348(6) .
C169 C170 1.354(8) .
C169 C174 1.402(8) .
C170 C171 1.296(7) .
C171 C172 1.307(6) .
C172 C173 1.343(7) .
C173 C174 1.388(8) .
C175 C180 1.360(5) .
C175 C176 1.363(5) .
C176 C177 1.348(6) .
C177 C178 1.361(5) .
C178 C179 1.367(5) .
C179 C180 1.338(6) .
C181 C182 1.338(7) .
C181 C186 1.351(10) .
C182 C183 1.304(7) .
C183 C184 1.356(8) .
C184 C185 1.346(13) .
C185 C186 1.269(14) .
C187 C192 1.351(6) .
C187 C188 1.356(6) .
C188 C189 1.368(6) .
C189 C190 1.357(6) .
C190 C191 1.366(6) .
C191 C192 1.371(6) .
C193 C194 1.299(8) .
C193 C198 1.364(9) .
C194 C195 1.314(9) .
C195 C196 1.376(9) .
C196 C197 1.290(8) .
C197 C198 1.317(9) .
C199 C200 1.344(6) .
C199 C204 1.361(6) .
C200 C201 1.362(6) .
C201 C202 1.351(6) .
C202 C203 1.359(7) .
C203 C204 1.335(7) .
C205 C206 1.281(9) .
C205 C210 1.354(10) .
C206 C207 1.346(8) .
C207 C208 1.336(8) .
C208 C209 1.349(8) .
C209 C210 1.331(8) .
C211 C212 1.337(5) .
C211 C216 1.361(5) .
C212 C213 1.358(5) .
C213 C214 1.364(5) .
C214 C215 1.350(5) .
C215 C216 1.368(5) .
C217 C218 1.349(6) .
C217 C220 1.374(6) .
C218 C221 1.401(6) .
C219 C220 1.351(6) .
C219 C222 1.358(6) .
C221 C222 1.361(6) .
C223 C228 1.347(6) .
C223 C224 1.372(6) .
C224 C225 1.353(6) .
C225 C226 1.367(6) .
C226 C227 1.377(6) .
C227 C228 1.367(6) .
